data_4330665
loop_
_publ_author_name
'Veronika Hoeke'
'Maik Heidemeier'
'Erich Krickemeyer'
'Anja Stammler'
'Hartmut B\"ogge'
'J\"urgen Schnack'
'Andrei Postnikov'
'Thorsten Glaser'

_publ_contact_author_address
;     Fakult\"at f. Chemie
      Universit\"at Bielefeld
      33501 Bielefeld
      Germany
;
_publ_contact_author_email thorsten.glaser@uni-bielefeld.de
_publ_contact_author_fax '49 521 106 6003'
_publ_contact_author_name 'Prof. Dr. T. Glaser'
_publ_contact_author_phone '49 521 106 6105'
_publ_section_title
;
 Environmental Influence on the Single-Molecule Magnet Behavior of
 [MnIII6CrIII]3+: Molecular Symmetry versus Solid-State Effects
;
_journal_name_full 'Inorganic Chemistry'
_journal_page_first 10929
_journal_page_last 10954
_journal_paper_doi 10.1021/ic301406j
_journal_volume 51
_journal_year 2012
_chemical_formula_sum 'C254 H311 B3 Cr Mn6 N37 O13'
_chemical_formula_weight 4504.47
_chemical_name_systematic
; 
 ? 
;
_space_group_IT_number 2
_symmetry_cell_setting triclinic
_symmetry_space_group_name_Hall '-P 1'
_symmetry_space_group_name_H-M 'P -1'
_atom_sites_solution_hydrogens geom
_atom_sites_solution_primary direct
_atom_sites_solution_secondary difmap
_audit_creation_method SHELXL-97
_cell_angle_alpha 103.3520(10)
_cell_angle_beta 93.1550(10)
_cell_angle_gamma 112.9210(10)
_cell_formula_units_Z 2
_cell_length_a 20.3291(11)
_cell_length_b 20.5878(11)
_cell_length_c 34.7747(19)
_cell_measurement_reflns_used 6884
_cell_measurement_temperature 183(2)
_cell_measurement_theta_max 26.99
_cell_measurement_theta_min 2.23
_cell_volume 12871.0(12)
_computing_cell_refinement 'SAINT (Bruker AXS, 2001)'
_computing_data_collection 'SMART (Bruker AXS, 2001)'
_computing_data_reduction 'SAINT (Bruker AXS, 2001)'
_computing_molecular_graphics 'DIAMOND 2.1 (Crystal Impact, 2001)'
_computing_publication_material 'SHELXL-97 (Sheldrick, 1997)'
_computing_structure_refinement 'SHELXL-97 (Sheldrick, 1997)'
_computing_structure_solution 'SHELXS-97 (Sheldrick, 1997)'
_diffrn_ambient_temperature 183(2)
_diffrn_measured_fraction_theta_full 0.997
_diffrn_measured_fraction_theta_max 0.997
_diffrn_measurement_device_type 'Bruker AXS SMART 1K'
_diffrn_measurement_method omega-scan
_diffrn_radiation_monochromator graphite
_diffrn_radiation_source 'fine-focus sealed tube'
_diffrn_radiation_type MoK\a
_diffrn_radiation_wavelength 0.71073
_diffrn_reflns_av_R_equivalents 0.0711
_diffrn_reflns_av_sigmaI/netI 0.0925
_diffrn_reflns_limit_h_max 24
_diffrn_reflns_limit_h_min -24
_diffrn_reflns_limit_k_max 24
_diffrn_reflns_limit_k_min -24
_diffrn_reflns_limit_l_max 40
_diffrn_reflns_limit_l_min -41
_diffrn_reflns_number 115745
_diffrn_reflns_theta_full 25.00
_diffrn_reflns_theta_max 25.00
_diffrn_reflns_theta_min 1.17
_diffrn_standards_decay_% 0
_diffrn_standards_interval_count 0
_diffrn_standards_interval_time 0
_diffrn_standards_number 0
_exptl_absorpt_coefficient_mu 0.388
_exptl_absorpt_correction_T_max 0.9549
_exptl_absorpt_correction_T_min 0.8729
_exptl_absorpt_correction_type multi-scan
_exptl_absorpt_process_details 'SADABS 2.10 (Bruker AXS, 2003)'
_exptl_crystal_colour brown
_exptl_crystal_density_diffrn 1.162
_exptl_crystal_description column
_exptl_crystal_F_000 4774
_exptl_crystal_size_max 0.36
_exptl_crystal_size_mid 0.18
_exptl_crystal_size_min 0.12
_refine_diff_density_max 1.170
_refine_diff_density_min -0.795
_refine_diff_density_rms 0.094
_refine_ls_extinction_method none
_refine_ls_goodness_of_fit_ref 1.037
_refine_ls_hydrogen_treatment constr
_refine_ls_matrix_type full
_refine_ls_number_parameters 2883
_refine_ls_number_reflns 45203
_refine_ls_number_restraints 459
_refine_ls_restrained_S_all 1.042
_refine_ls_R_factor_all 0.1186
_refine_ls_R_factor_gt 0.0740
_refine_ls_shift/su_max 0.001
_refine_ls_shift/su_mean 0.000
_refine_ls_structure_factor_coef Fsqd
_refine_ls_weighting_details 'calc w=1/[\s^2^(Fo^2^)+(0.1066P)^2^+13.1309P] where P=(Fo^2^+2Fc^2^)/3'
_refine_ls_weighting_scheme calc
_refine_ls_wR_factor_gt 0.1834
_refine_ls_wR_factor_ref 0.2137
_reflns_number_gt 29301
_reflns_number_total 45203
_reflns_threshold_expression >2sigma(I)
_cod_data_source_file ic301406j_si_002_4.cif
_cod_data_source_block gl1599
_cod_database_code 4330665

loop_
_symmetry_equiv_pos_as_xyz
'x, y, z'
'-x, -y, -z'

loop_
_atom_site_label
_atom_site_type_symbol
_atom_site_fract_x
_atom_site_fract_y
_atom_site_fract_z
_atom_site_U_iso_or_equiv
_atom_site_adp_type
_atom_site_occupancy
_atom_site_symmetry_multiplicity
_atom_site_calc_flag
_atom_site_refinement_flags
Mn1 Mn 0.83671(4) 0.14426(3) 0.023839(19) 0.02227(16) Uani 1 1 d .
Mn3 Mn 0.73564(4) -0.21787(3) -0.055064(18) 0.02119(15) Uani 1 1 d .
Mn2 Mn 0.90617(4) -0.05017(3) 0.135290(19) 0.02265(16) Uani 1 1 d .
Cr1 Cr 1.0000 0.0000 0.0000 0.0195(2) Uani 1 2 d S
O11 O 0.76382(16) 0.04787(15) 0.00964(8) 0.0235(7) Uani 1 1 d .
O12 O 0.82818(17) 0.15110(16) -0.02853(9) 0.0301(7) Uani 1 1 d .
O21 O 0.84299(16) -0.00898(16) 0.12161(8) 0.0248(7) Uani 1 1 d .
O22 O 0.97920(17) 0.03978(16) 0.16359(9) 0.0297(7) Uani 1 1 d .
O31 O 0.73212(16) -0.19351(15) 0.00071(8) 0.0227(6) Uani 1 1 d .
O32 O 0.77266(17) -0.28767(16) -0.05398(9) 0.0272(7) Uani 1 1 d .
N11 N 0.82953(19) 0.14941(19) 0.08012(10) 0.0239(8) Uani 1 1 d .
N12 N 0.88296(19) 0.25239(19) 0.04471(10) 0.0236(8) Uani 1 1 d .
N21 N 0.8278(2) -0.14785(18) 0.11192(10) 0.0229(8) Uani 1 1 d .
N22 N 0.9512(2) -0.10524(19) 0.15844(10) 0.0250(8) Uani 1 1 d .
N31 N 0.68692(19) -0.15430(19) -0.06145(10) 0.0231(8) Uani 1 1 d .
N32 N 0.71413(19) -0.24901(19) -0.11457(10) 0.0237(8) Uani 1 1 d .
O33 O 0.61602(19) -0.31106(19) -0.05655(10) 0.0423(9) Uani 1 1 d .
C1 C 0.7631(2) -0.0008(2) 0.02827(12) 0.0203(9) Uani 1 1 d .
C2 C 0.7934(2) 0.0198(2) 0.06930(12) 0.0207(9) Uani 1 1 d .
C3 C 0.8037(2) -0.0331(2) 0.08579(12) 0.0207(9) Uani 1 1 d .
C4 C 0.7761(2) -0.1081(2) 0.06359(12) 0.0227(9) Uani 1 1 d .
C5 C 0.7456(2) -0.1280(2) 0.02220(12) 0.0206(9) Uani 1 1 d .
C6 C 0.7330(2) -0.0763(2) 0.00555(12) 0.0224(9) Uani 1 1 d .
C11 C 0.8100(2) 0.0928(2) 0.09487(12) 0.0216(9) Uani 1 1 d .
C12 C 0.7980(3) 0.1037(2) 0.13789(13) 0.0278(10) Uani 1 1 d .
H12A H 0.8448 0.1315 0.1557 0.042 Uiso 1 1 calc R
H12B H 0.7740 0.0558 0.1431 0.042 Uiso 1 1 calc R
H12C H 0.7676 0.1307 0.1429 0.042 Uiso 1 1 calc R
C13 C 0.8373(3) 0.2220(2) 0.10343(13) 0.0274(10) Uani 1 1 d .
H13B H 0.8503 0.2282 0.1323 0.033 Uiso 1 1 calc R
H13C H 0.7910 0.2267 0.0993 0.033 Uiso 1 1 calc R
C14 C 0.8962(3) 0.2802(2) 0.08983(13) 0.0294(11) Uani 1 1 d .
C15 C 0.9712(3) 0.2854(3) 0.10435(15) 0.0413(13) Uani 1 1 d .
H15E H 0.9727 0.2375 0.0943 0.062 Uiso 1 1 calc R
H15F H 0.9806 0.3002 0.1337 0.062 Uiso 1 1 calc R
H15K H 1.0081 0.3219 0.0943 0.062 Uiso 1 1 calc R
C16 C 0.8913(3) 0.3539(3) 0.10478(16) 0.0421(13) Uani 1 1 d .
H16E H 0.8430 0.3489 0.0950 0.063 Uiso 1 1 calc R
H16F H 0.9277 0.3909 0.0947 0.063 Uiso 1 1 calc R
H16G H 0.9002 0.3692 0.1341 0.063 Uiso 1 1 calc R
C17 C 0.9036(2) 0.2975(2) 0.02303(14) 0.0287(10) Uani 1 1 d .
H17K H 0.9239 0.3483 0.0367 0.034 Uiso 1 1 calc R
C21 C 0.7772(2) -0.1639(2) 0.08212(12) 0.0224(9) Uani 1 1 d .
C22 C 0.7170(2) -0.2403(2) 0.06880(14) 0.0290(10) Uani 1 1 d .
H22A H 0.7345 -0.2738 0.0523 0.043 Uiso 1 1 calc R
H22B H 0.6759 -0.2396 0.0531 0.043 Uiso 1 1 calc R
H22C H 0.7017 -0.2569 0.0924 0.043 Uiso 1 1 calc R
C23 C 0.8316(3) -0.2001(2) 0.13387(14) 0.0301(11) Uani 1 1 d .
H23I H 0.8032 -0.2511 0.1172 0.036 Uiso 1 1 calc R
H23J H 0.8111 -0.1930 0.1589 0.036 Uiso 1 1 calc R
C24 C 0.9104(3) -0.1862(2) 0.14346(14) 0.0297(11) Uani 1 1 d .
C25 C 0.9376(3) -0.2125(3) 0.10478(15) 0.0368(12) Uani 1 1 d .
H25I H 0.9327 -0.1859 0.0856 0.055 Uiso 1 1 calc R
H25J H 0.9088 -0.2652 0.0930 0.055 Uiso 1 1 calc R
H25K H 0.9886 -0.2032 0.1112 0.055 Uiso 1 1 calc R
C26 C 0.9178(3) -0.2280(3) 0.17395(15) 0.0403(13) Uani 1 1 d .
H26E H 0.9004 -0.2110 0.1984 0.060 Uiso 1 1 calc R
H26F H 0.9687 -0.2187 0.1805 0.060 Uiso 1 1 calc R
H26G H 0.8889 -0.2807 0.1623 0.060 Uiso 1 1 calc R
C27 C 1.0083(3) -0.0743(3) 0.18564(13) 0.0277(10) Uani 1 1 d .
H27B H 1.0222 -0.1063 0.1965 0.033 Uiso 1 1 calc R
C31 C 0.6895(2) -0.0985(2) -0.03374(12) 0.0224(9) Uani 1 1 d .
C32 C 0.6417(3) -0.0602(3) -0.04100(14) 0.0311(11) Uani 1 1 d .
H32A H 0.6609 -0.0309 -0.0596 0.047 Uiso 1 1 calc R
H32B H 0.6410 -0.0280 -0.0156 0.047 Uiso 1 1 calc R
H32C H 0.5925 -0.0968 -0.0525 0.047 Uiso 1 1 calc R
C33 C 0.6394(2) -0.1827(3) -0.10051(13) 0.0288(10) Uani 1 1 d .
H33A H 0.6268 -0.1439 -0.1066 0.035 Uiso 1 1 calc R
H33B H 0.5940 -0.2245 -0.1000 0.035 Uiso 1 1 calc R
C34 C 0.6802(3) -0.2078(2) -0.13257(13) 0.0274(10) Uani 1 1 d .
C35 C 0.7409(3) -0.1419(3) -0.13988(15) 0.0390(12) Uani 1 1 d .
H35A H 0.7663 -0.1588 -0.1603 0.058 Uiso 1 1 calc R
H35B H 0.7749 -0.1133 -0.1149 0.058 Uiso 1 1 calc R
H35C H 0.7204 -0.1112 -0.1491 0.058 Uiso 1 1 calc R
C36 C 0.6256(3) -0.2548(3) -0.17070(14) 0.0379(12) Uani 1 1 d .
H36A H 0.6505 -0.2714 -0.1916 0.057 Uiso 1 1 calc R
H36B H 0.6030 -0.2256 -0.1799 0.057 Uiso 1 1 calc R
H36C H 0.5883 -0.2974 -0.1651 0.057 Uiso 1 1 calc R
C37 C 0.7255(2) -0.3015(2) -0.13665(13) 0.0251(10) Uani 1 1 d .
H37A H 0.7095 -0.3136 -0.1646 0.030 Uiso 1 1 calc R
C81 C 0.9537(2) 0.0742(2) 0.01354(12) 0.0236(10) Uani 1 1 d .
N81 N 0.9258(2) 0.1136(2) 0.02093(11) 0.0307(9) Uani 1 1 d .
C82 C 0.9720(2) -0.0302(2) 0.05149(13) 0.0242(10) Uani 1 1 d .
N82 N 0.9539(2) -0.0466(2) 0.08021(11) 0.0299(9) Uani 1 1 d .
C83 C 0.9004(2) -0.0812(2) -0.03089(13) 0.0223(9) Uani 1 1 d .
N83 N 0.8453(2) -0.1268(2) -0.04611(11) 0.0296(9) Uani 1 1 d .
C101 C 0.8623(2) 0.2055(2) -0.04390(13) 0.0256(10) Uani 1 1 d .
C102 C 0.8993(3) 0.2789(3) -0.01963(14) 0.0289(10) Uani 1 1 d .
C103 C 0.9309(3) 0.3368(3) -0.03674(14) 0.0306(11) Uani 1 1 d .
H10F H 0.9542 0.3856 -0.0200 0.037 Uiso 1 1 calc R
C104 C 0.9286(3) 0.3237(3) -0.07777(15) 0.0326(11) Uani 1 1 d .
C105 C 0.8941(3) 0.2503(3) -0.10121(15) 0.0330(11) Uani 1 1 d .
H10E H 0.8929 0.2410 -0.1294 0.040 Uiso 1 1 calc R
C106 C 0.8618(2) 0.1910(3) -0.08620(13) 0.0276(10) Uani 1 1 d .
C110 C 0.8256(3) 0.1112(3) -0.11294(13) 0.0319(11) Uani 1 1 d .
C111 C 0.8302(3) 0.1084(3) -0.15737(15) 0.0460(14) Uani 1 1 d .
H11B H 0.8069 0.0574 -0.1738 0.069 Uiso 1 1 calc R
H11C H 0.8810 0.1298 -0.1608 0.069 Uiso 1 1 calc R
H11D H 0.8054 0.1364 -0.1658 0.069 Uiso 1 1 calc R
C112 C 0.8638(3) 0.0667(3) -0.10062(16) 0.0426(13) Uani 1 1 d .
H12F H 0.8407 0.0161 -0.1177 0.064 Uiso 1 1 calc R
H12G H 0.8604 0.0670 -0.0726 0.064 Uiso 1 1 calc R
H12H H 0.9148 0.0885 -0.1037 0.064 Uiso 1 1 calc R
C113 C 0.7444(3) 0.0770(3) -0.10983(16) 0.0469(14) Uani 1 1 d .
H12I H 0.7220 0.0264 -0.1269 0.070 Uiso 1 1 calc R
H12J H 0.7207 0.1056 -0.1186 0.070 Uiso 1 1 calc R
H12K H 0.7389 0.0773 -0.0820 0.070 Uiso 1 1 calc R
C120 C 0.9631(3) 0.3874(3) -0.09684(16) 0.0377(12) Uani 1 1 d .
C121 C 1.0401(4) 0.4036(6) -0.0974(3) 0.128(5) Uani 1 1 d .
H12L H 1.0616 0.4439 -0.1096 0.193 Uiso 1 1 calc R
H12M H 1.0448 0.3599 -0.1130 0.193 Uiso 1 1 calc R
H12N H 1.0652 0.4178 -0.0699 0.193 Uiso 1 1 calc R
C122 C 0.9279(5) 0.3648(5) -0.1411(2) 0.101(3) Uani 1 1 d .
H12R H 0.9503 0.4057 -0.1528 0.151 Uiso 1 1 calc R
H12S H 0.8760 0.3523 -0.1426 0.151 Uiso 1 1 calc R
H12T H 0.9352 0.3221 -0.1560 0.151 Uiso 1 1 calc R
C123 C 0.9525(8) 0.4530(4) -0.0751(3) 0.171(7) Uani 1 1 d .
H12O H 0.9745 0.4928 -0.0876 0.257 Uiso 1 1 calc R
H12P H 0.9754 0.4687 -0.0471 0.257 Uiso 1 1 calc R
H12Q H 0.9006 0.4407 -0.0764 0.257 Uiso 1 1 calc R
C201 C 1.0368(2) 0.0564(2) 0.18903(12) 0.0253(10) Uani 1 1 d .
C202 C 1.0531(2) 0.0025(3) 0.20135(13) 0.0274(10) Uani 1 1 d .
C203 C 1.1144(3) 0.0238(3) 0.23003(14) 0.0335(11) Uani 1 1 d .
H20D H 1.1243 -0.0129 0.2381 0.040 Uiso 1 1 calc R
C204 C 1.1605(3) 0.0966(3) 0.24680(14) 0.0347(12) Uani 1 1 d .
C205 C 1.1441(3) 0.1485(3) 0.23310(14) 0.0325(11) Uani 1 1 d .
H20C H 1.1761 0.1987 0.2438 0.039 Uiso 1 1 calc R
C206 C 1.0852(2) 0.1319(3) 0.20529(13) 0.0292(10) Uani 1 1 d .
C210 C 1.0705(3) 0.1908(3) 0.19090(16) 0.0363(12) Uani 1 1 d .
C211 C 1.1283(3) 0.2685(3) 0.21241(19) 0.0528(16) Uani 1 1 d .
H21U H 1.1762 0.2717 0.2072 0.079 Uiso 1 1 calc R
H21V H 1.1276 0.2783 0.2413 0.079 Uiso 1 1 calc R
H21W H 1.1178 0.3047 0.2024 0.079 Uiso 1 1 calc R
C212 C 0.9966(3) 0.1891(3) 0.20009(19) 0.0507(15) Uani 1 1 d .
H21I H 0.9584 0.1405 0.1869 0.076 Uiso 1 1 calc R
H21J H 0.9874 0.2261 0.1902 0.076 Uiso 1 1 calc R
H21K H 0.9971 0.1997 0.2291 0.076 Uiso 1 1 calc R
C213 C 1.0727(3) 0.1791(3) 0.14558(16) 0.0452(14) Uani 1 1 d .
H21F H 1.1199 0.1803 0.1402 0.068 Uiso 1 1 calc R
H21G H 1.0651 0.2182 0.1370 0.068 Uiso 1 1 calc R
H21H H 1.0344 0.1315 0.1308 0.068 Uiso 1 1 calc R
C220 C 1.2265(3) 0.1216(3) 0.27929(16) 0.0429(13) Uani 1 1 d .
C221 C 1.2365(4) 0.0583(4) 0.2895(2) 0.078(2) Uani 1 1 d .
H22G H 1.2791 0.0772 0.3103 0.118 Uiso 1 1 calc R
H22H H 1.2434 0.0273 0.2655 0.118 Uiso 1 1 calc R
H22I H 1.1935 0.0292 0.2994 0.118 Uiso 1 1 calc R
C222 C 1.2161(4) 0.1681(4) 0.3180(2) 0.084(3) Uani 1 1 d .
H22M H 1.2581 0.1842 0.3388 0.126 Uiso 1 1 calc R
H22N H 1.1722 0.1386 0.3271 0.126 Uiso 1 1 calc R
H22O H 1.2114 0.2110 0.3129 0.126 Uiso 1 1 calc R
C223 C 1.2950(4) 0.1668(5) 0.2653(3) 0.095(3) Uani 1 1 d .
H22P H 1.3368 0.1827 0.2861 0.142 Uiso 1 1 calc R
H22Q H 1.2909 0.2100 0.2600 0.142 Uiso 1 1 calc R
H22R H 1.3015 0.1370 0.2407 0.142 Uiso 1 1 calc R
C301 C 0.7832(2) -0.3346(2) -0.08320(13) 0.0234(9) Uani 1 1 d .
C302 C 0.7595(2) -0.3442(2) -0.12420(13) 0.0246(10) Uani 1 1 d .
C303 C 0.7680(2) -0.3981(2) -0.15415(13) 0.0258(10) Uani 1 1 d .
H30B H 0.7517 -0.4041 -0.1814 0.031 Uiso 1 1 calc R
C304 C 0.7990(2) -0.4419(2) -0.14520(13) 0.0269(10) Uani 1 1 d .
C305 C 0.8246(2) -0.4295(2) -0.10444(13) 0.0254(10) Uani 1 1 d .
H30A H 0.8480 -0.4584 -0.0979 0.031 Uiso 1 1 calc R
C306 C 0.8177(2) -0.3781(2) -0.07341(13) 0.0260(10) Uani 1 1 d .
C310 C 0.8478(3) -0.3664(3) -0.02945(13) 0.0318(11) Uani 1 1 d .
C311 C 0.8845(3) -0.4174(3) -0.02583(16) 0.0493(15) Uani 1 1 d .
H31G H 0.8496 -0.4685 -0.0368 0.074 Uiso 1 1 calc R
H31H H 0.9024 -0.4089 0.0024 0.074 Uiso 1 1 calc R
H31I H 0.9252 -0.4074 -0.0408 0.074 Uiso 1 1 calc R
C312 C 0.7851(3) -0.3834(3) -0.00481(16) 0.0476(14) Uani 1 1 d .
H31D H 0.7496 -0.4341 -0.0164 0.071 Uiso 1 1 calc R
H31E H 0.7618 -0.3499 -0.0053 0.071 Uiso 1 1 calc R
H31F H 0.8043 -0.3771 0.0229 0.071 Uiso 1 1 calc R
C313 C 0.9045(3) -0.2869(3) -0.01177(15) 0.0436(13) Uani 1 1 d .
H31A H 0.9438 -0.2770 -0.0277 0.065 Uiso 1 1 calc R
H31B H 0.9241 -0.2802 0.0159 0.065 Uiso 1 1 calc R
H31C H 0.8818 -0.2529 -0.0123 0.065 Uiso 1 1 calc R
C320 C 0.8090(3) -0.5015(3) -0.17712(13) 0.0294(10) Uani 1 1 d .
C321 C 0.7743(3) -0.5094(3) -0.21946(14) 0.0401(13) Uani 1 1 d .
H32D H 0.7816 -0.5477 -0.2389 0.060 Uiso 1 1 calc R
H32E H 0.7968 -0.4627 -0.2262 0.060 Uiso 1 1 calc R
H32F H 0.7223 -0.5227 -0.2202 0.060 Uiso 1 1 calc R
C322 C 0.8898(3) -0.4818(3) -0.17722(15) 0.0386(12) Uani 1 1 d .
H32G H 0.9130 -0.4764 -0.1505 0.058 Uiso 1 1 calc R
H32H H 0.9121 -0.4355 -0.1844 0.058 Uiso 1 1 calc R
H32I H 0.8959 -0.5208 -0.1968 0.058 Uiso 1 1 calc R
C323 C 0.7725(3) -0.5757(3) -0.16804(16) 0.0413(13) Uani 1 1 d .
H32J H 0.7936 -0.5724 -0.1412 0.062 Uiso 1 1 calc R
H32K H 0.7802 -0.6133 -0.1879 0.062 Uiso 1 1 calc R
H32L H 0.7205 -0.5889 -0.1692 0.062 Uiso 1 1 calc R
N933 N 0.8435(3) -0.0462(3) 0.19943(14) 0.0548(13) Uani 1 1 d D
C933 C 0.7521(5) -0.0064(5) 0.2374(3) 0.097(3) Uani 1 1 d D
H93F H 0.7377 -0.0332 0.2576 0.145 Uiso 1 1 calc R
H93G H 0.7092 -0.0174 0.2184 0.145 Uiso 1 1 calc R
H93H H 0.7754 0.0464 0.2505 0.145 Uiso 1 1 calc R
C934 C 0.8031(4) -0.0289(4) 0.21576(18) 0.0578(16) Uani 1 1 d D
Mn4 Mn 1.03333(4) 0.27015(4) 0.410297(19) 0.02404(16) Uani 1 1 d .
Mn5 Mn 0.74054(4) 0.34951(4) 0.406177(19) 0.02446(16) Uani 1 1 d .
Mn6 Mn 0.87336(4) 0.29762(4) 0.571125(19) 0.02360(16) Uani 1 1 d .
Cr2 Cr 1.0000 0.5000 0.5000 0.0200(2) Uani 1 2 d S
O41 O 0.93181(16) 0.23763(17) 0.39539(8) 0.0274(7) Uani 1 1 d .
O42 O 1.05948(16) 0.32139(17) 0.37186(9) 0.0293(7) Uani 1 1 d .
O51 O 0.73580(16) 0.28491(16) 0.43822(8) 0.0252(7) Uani 1 1 d .
O52 O 0.70175(17) 0.40402(18) 0.44024(9) 0.0313(7) Uani 1 1 d .
O61 O 0.88296(16) 0.23347(17) 0.52531(8) 0.0263(7) Uani 1 1 d .
O62 O 0.96292(16) 0.31725(18) 0.59806(9) 0.0294(7) Uani 1 1 d .
N41 N 1.0121(2) 0.2088(2) 0.44770(11) 0.0261(8) Uani 1 1 d .
N42 N 1.13110(19) 0.2727(2) 0.42073(10) 0.0240(8) Uani 1 1 d .
N51 N 0.77198(19) 0.2898(2) 0.36514(10) 0.0246(8) Uani 1 1 d .
N52 N 0.7289(2) 0.3938(2) 0.36262(10) 0.0261(8) Uani 1 1 d .
N61 N 0.77204(19) 0.2633(2) 0.54809(10) 0.0234(8) Uani 1 1 d .
N62 N 0.8399(2) 0.3309(2) 0.62114(10) 0.0250(8) Uani 1 1 d .
C41 C 0.9551(2) 0.1930(2) 0.46541(13) 0.0252(10) Uani 1 1 d .
C42 C 0.9410(3) 0.1385(3) 0.49030(14) 0.0317(11) Uani 1 1 d .
H42A H 0.9509 0.0970 0.4762 0.048 Uiso 1 1 calc R
H42B H 0.8904 0.1208 0.4944 0.048 Uiso 1 1 calc R
H42C H 0.9728 0.1627 0.5163 0.048 Uiso 1 1 calc R
C43 C 1.0656(3) 0.1781(3) 0.45140(14) 0.0307(11) Uani 1 1 d .
H43A H 1.0546 0.1349 0.4283 0.037 Uiso 1 1 calc R
H43B H 1.0640 0.1622 0.4762 0.037 Uiso 1 1 calc R
C44 C 1.1407(3) 0.2368(3) 0.45251(14) 0.0291(10) Uani 1 1 d .
C45 C 1.1945(3) 0.2021(3) 0.44525(17) 0.0418(13) Uani 1 1 d .
H45A H 1.1776 0.1644 0.4195 0.063 Uiso 1 1 calc R
H45B H 1.1984 0.1797 0.4668 0.063 Uiso 1 1 calc R
H45C H 1.2420 0.2399 0.4448 0.063 Uiso 1 1 calc R
C46 C 1.1650(3) 0.2963(3) 0.49266(14) 0.0373(12) Uani 1 1 d .
H46A H 1.1295 0.3176 0.4966 0.056 Uiso 1 1 calc R
H46B H 1.2123 0.3348 0.4926 0.056 Uiso 1 1 calc R
H46C H 1.1687 0.2745 0.5145 0.056 Uiso 1 1 calc R
C47 C 1.1839(2) 0.3006(2) 0.40202(13) 0.0261(10) Uani 1 1 d .
H47A H 1.2274 0.2957 0.4086 0.031 Uiso 1 1 calc R
C51 C 0.8062(2) 0.2510(2) 0.37192(13) 0.0243(10) Uani 1 1 d .
C52 C 0.8189(3) 0.2003(3) 0.33653(13) 0.0323(11) Uani 1 1 d .
H52A H 0.7740 0.1726 0.3172 0.049 Uiso 1 1 calc R
H52B H 0.8340 0.1662 0.3460 0.049 Uiso 1 1 calc R
H52C H 0.8569 0.2296 0.3236 0.049 Uiso 1 1 calc R
C53 C 0.7466(3) 0.2899(3) 0.32460(13) 0.0324(11) Uani 1 1 d .
H53A H 0.6951 0.2550 0.3160 0.039 Uiso 1 1 calc R
H53B H 0.7752 0.2743 0.3054 0.039 Uiso 1 1 calc R
C54 C 0.7547(3) 0.3668(3) 0.32493(13) 0.0299(11) Uani 1 1 d .
C55 C 0.7087(3) 0.3618(3) 0.28692(14) 0.0421(13) Uani 1 1 d .
H55A H 0.7134 0.4109 0.2867 0.063 Uiso 1 1 calc R
H55B H 0.6578 0.3303 0.2865 0.063 Uiso 1 1 calc R
H55C H 0.7255 0.3409 0.2633 0.063 Uiso 1 1 calc R
C56 C 0.8338(3) 0.4178(3) 0.32803(15) 0.0377(12) Uani 1 1 d .
H56A H 0.8615 0.4197 0.3525 0.057 Uiso 1 1 calc R
H56B H 0.8378 0.4671 0.3288 0.057 Uiso 1 1 calc R
H56C H 0.8530 0.3995 0.3047 0.057 Uiso 1 1 calc R
C57 C 0.7010(2) 0.4405(3) 0.36479(14) 0.0288(10) Uani 1 1 d .
H57A H 0.6947 0.4544 0.3411 0.035 Uiso 1 1 calc R
C61 C 0.7487(2) 0.2466(2) 0.50971(12) 0.0230(9) Uani 1 1 d .
C62 C 0.6689(2) 0.2180(3) 0.49482(14) 0.0336(11) Uani 1 1 d .
H62A H 0.6424 0.1760 0.5049 0.050 Uiso 1 1 calc R
H62B H 0.6601 0.2027 0.4655 0.050 Uiso 1 1 calc R
H62C H 0.6524 0.2568 0.5044 0.050 Uiso 1 1 calc R
C63 C 0.7247(2) 0.2565(2) 0.57896(12) 0.0245(10) Uani 1 1 d .
H63A H 0.7156 0.2108 0.5868 0.029 Uiso 1 1 calc R
H63B H 0.6776 0.2550 0.5685 0.029 Uiso 1 1 calc R
C64 C 0.7635(2) 0.3234(2) 0.61507(13) 0.0261(10) Uani 1 1 d .
C65 C 0.7250(3) 0.3115(3) 0.65111(13) 0.0332(11) Uani 1 1 d .
H65A H 0.7247 0.2673 0.6572 0.050 Uiso 1 1 calc R
H65B H 0.6751 0.3057 0.6448 0.050 Uiso 1 1 calc R
H65C H 0.7505 0.3540 0.6743 0.050 Uiso 1 1 calc R
C66 C 0.7646(3) 0.3925(3) 0.60487(14) 0.0331(11) Uani 1 1 d .
H66A H 0.7892 0.3992 0.5817 0.050 Uiso 1 1 calc R
H66B H 0.7904 0.4353 0.6279 0.050 Uiso 1 1 calc R
H66C H 0.7148 0.3870 0.5985 0.050 Uiso 1 1 calc R
C67 C 0.8787(2) 0.3539(2) 0.65649(13) 0.0272(10) Uani 1 1 d .
H67A H 0.8557 0.3656 0.6785 0.033 Uiso 1 1 calc R
C71 C 0.8875(2) 0.2351(2) 0.42168(12) 0.0229(9) Uani 1 1 d .
C72 C 0.8266(2) 0.2491(2) 0.41235(12) 0.0234(10) Uani 1 1 d .
C73 C 0.7851(2) 0.2607(2) 0.44311(12) 0.0226(9) Uani 1 1 d .
C74 C 0.7993(2) 0.2479(2) 0.48081(12) 0.0229(9) Uani 1 1 d .
C75 C 0.8598(2) 0.2332(2) 0.48913(12) 0.0229(9) Uani 1 1 d .
C76 C 0.9016(2) 0.2207(2) 0.45848(12) 0.0236(9) Uani 1 1 d .
C84 C 1.0291(2) 0.4161(2) 0.47183(13) 0.0237(10) Uani 1 1 d .
N84 N 1.0422(2) 0.3689(2) 0.45567(11) 0.0295(9) Uani 1 1 d .
C85 C 0.9067(3) 0.4533(2) 0.45720(13) 0.0268(10) Uani 1 1 d .
N85 N 0.8532(2) 0.4252(2) 0.43524(11) 0.0311(9) Uani 1 1 d .
C86 C 0.9434(2) 0.4346(2) 0.53433(13) 0.0252(10) Uani 1 1 d .
N86 N 0.9117(2) 0.3941(2) 0.55131(12) 0.0305(9) Uani 1 1 d .
C401 C 1.1219(2) 0.3495(2) 0.35915(13) 0.0255(10) Uani 1 1 d .
C402 C 1.1827(2) 0.3385(2) 0.37228(13) 0.0271(10) Uani 1 1 d .
C403 C 1.2479(3) 0.3677(3) 0.35706(13) 0.0292(10) Uani 1 1 d .
H40B H 1.2882 0.3592 0.3658 0.035 Uiso 1 1 calc R
C404 C 1.2544(2) 0.4077(2) 0.33013(13) 0.0263(10) Uani 1 1 d .
C405 C 1.1938(2) 0.4182(2) 0.31771(13) 0.0268(10) Uani 1 1 d .
H40A H 1.1978 0.4452 0.2985 0.032 Uiso 1 1 calc R
C406 C 1.1277(2) 0.3919(2) 0.33135(13) 0.0272(10) Uani 1 1 d .
C410 C 1.0632(2) 0.4065(3) 0.31786(14) 0.0302(11) Uani 1 1 d .
C411 C 1.0427(3) 0.4499(3) 0.35462(15) 0.0343(11) Uani 1 1 d .
H41A H 1.0312 0.4217 0.3744 0.051 Uiso 1 1 calc R
H41B H 1.0004 0.4578 0.3459 0.051 Uiso 1 1 calc R
H41C H 1.0835 0.4973 0.3667 0.051 Uiso 1 1 calc R
C412 C 1.0807(3) 0.4534(3) 0.28801(17) 0.0455(14) Uani 1 1 d .
H41D H 1.0940 0.4279 0.2644 0.068 Uiso 1 1 calc R
H41E H 1.1212 0.5008 0.3008 0.068 Uiso 1 1 calc R
H41F H 1.0382 0.4614 0.2799 0.068 Uiso 1 1 calc R
C413 C 0.9973(3) 0.3353(3) 0.29754(16) 0.0425(13) Uani 1 1 d .
H41G H 1.0097 0.3076 0.2744 0.064 Uiso 1 1 calc R
H41H H 0.9574 0.3467 0.2886 0.064 Uiso 1 1 calc R
H41I H 0.9824 0.3059 0.3166 0.064 Uiso 1 1 calc R
C420 C 1.3255(3) 0.4405(3) 0.31347(14) 0.0317(11) Uani 1 1 d .
C421 C 1.3124(3) 0.4033(3) 0.26812(15) 0.0432(13) Uani 1 1 d .
H42J H 1.3573 0.4236 0.2573 0.065 Uiso 1 1 calc R
H42K H 1.2745 0.4122 0.2546 0.065 Uiso 1 1 calc R
H42L H 1.2972 0.3503 0.2636 0.065 Uiso 1 1 calc R
C422 C 1.3499(3) 0.5228(3) 0.32090(19) 0.0502(15) Uani 1 1 d .
H42D H 1.3950 0.5431 0.3103 0.075 Uiso 1 1 calc R
H42E H 1.3581 0.5460 0.3497 0.075 Uiso 1 1 calc R
H42F H 1.3124 0.5324 0.3075 0.075 Uiso 1 1 calc R
C423 C 1.3863(3) 0.4269(3) 0.33269(16) 0.0447(14) Uani 1 1 d .
H42G H 1.4301 0.4484 0.3213 0.067 Uiso 1 1 calc R
H42H H 1.3720 0.3740 0.3275 0.067 Uiso 1 1 calc R
H42I H 1.3959 0.4496 0.3616 0.067 Uiso 1 1 calc R
N441 N 1.0126(3) 0.1562(3) 0.35448(15) 0.0573(14) Uani 1 1 d .
C441 C 1.0012(3) 0.1147(3) 0.32486(17) 0.0511(15) Uani 1 1 d .
C442 C 0.9860(5) 0.0600(5) 0.2868(2) 0.110(3) Uani 1 1 d .
H44A H 1.0287 0.0498 0.2826 0.165 Uiso 1 1 calc R
H44B H 0.9740 0.0784 0.2651 0.165 Uiso 1 1 calc R
H44C H 0.9451 0.0147 0.2871 0.165 Uiso 1 1 calc R
C501 C 0.6819(2) 0.4560(3) 0.43618(13) 0.0283(10) Uani 1 1 d .
C502 C 0.6781(2) 0.4741(3) 0.39968(14) 0.0280(10) Uani 1 1 d .
C503 C 0.6533(3) 0.5274(3) 0.39611(15) 0.0342(11) Uani 1 1 d .
H50B H 0.6501 0.5377 0.3710 0.041 Uiso 1 1 calc R
C504 C 0.6335(3) 0.5657(3) 0.42815(15) 0.0332(11) Uani 1 1 d .
C505 C 0.6391(3) 0.5477(3) 0.46461(15) 0.0350(12) Uani 1 1 d .
H50A H 0.6262 0.5736 0.4871 0.042 Uiso 1 1 calc R
C506 C 0.6622(3) 0.4950(3) 0.46984(14) 0.0305(11) Uani 1 1 d .
C510 C 0.6687(3) 0.4773(3) 0.51035(14) 0.0370(12) Uani 1 1 d .
C511 C 0.7480(3) 0.4945(3) 0.52538(16) 0.0489(14) Uani 1 1 d .
H51G H 0.7651 0.4647 0.5058 0.073 Uiso 1 1 calc R
H51H H 0.7513 0.4831 0.5511 0.073 Uiso 1 1 calc R
H51I H 0.7781 0.5466 0.5288 0.073 Uiso 1 1 calc R
C512 C 0.6192(3) 0.3975(3) 0.50664(16) 0.0509(15) Uani 1 1 d .
H51A H 0.6330 0.3652 0.4866 0.076 Uiso 1 1 calc R
H51B H 0.5689 0.3887 0.4984 0.076 Uiso 1 1 calc R
H51C H 0.6240 0.3872 0.5326 0.076 Uiso 1 1 calc R
C513 C 0.6444(4) 0.5255(3) 0.54248(16) 0.0515(15) Uani 1 1 d .
H51D H 0.6487 0.5139 0.5680 0.077 Uiso 1 1 calc R
H51E H 0.5939 0.5158 0.5339 0.077 Uiso 1 1 calc R
H51F H 0.6752 0.5774 0.5458 0.077 Uiso 1 1 calc R
C520 C 0.6071(3) 0.6248(3) 0.42528(17) 0.0418(13) Uani 1 1 d .
C521 C 0.5325(4) 0.6045(5) 0.4371(3) 0.097(3) Uani 1 1 d .
H52D H 0.5346 0.5998 0.4644 0.146 Uiso 1 1 calc R
H52E H 0.4986 0.5578 0.4186 0.146 Uiso 1 1 calc R
H52F H 0.5160 0.6429 0.4357 0.146 Uiso 1 1 calc R
C522 C 0.6001(5) 0.6318(5) 0.3817(2) 0.086(2) Uani 1 1 d .
H52G H 0.5831 0.6701 0.3810 0.128 Uiso 1 1 calc R
H52H H 0.5654 0.5850 0.3638 0.128 Uiso 1 1 calc R
H52I H 0.6474 0.6449 0.3729 0.128 Uiso 1 1 calc R
C523 C 0.6588(5) 0.6975(4) 0.4516(3) 0.112(4) Uani 1 1 d .
H52J H 0.6642 0.6945 0.4793 0.168 Uiso 1 1 calc R
H52K H 0.6404 0.7345 0.4504 0.168 Uiso 1 1 calc R
H52L H 0.7060 0.7112 0.4426 0.168 Uiso 1 1 calc R
N551 N 0.6129(2) 0.2562(3) 0.37458(14) 0.0440(11) Uani 1 1 d .
C551 C 0.5570(3) 0.2151(3) 0.35912(16) 0.0369(12) Uani 1 1 d .
C552 C 0.4849(3) 0.1628(3) 0.33872(19) 0.0540(16) Uani 1 1 d .
H55D H 0.4602 0.1884 0.3275 0.081 Uiso 1 1 calc R
H55E H 0.4572 0.1398 0.3578 0.081 Uiso 1 1 calc R
H55F H 0.4886 0.1250 0.3171 0.081 Uiso 1 1 calc R
C601 C 0.9921(2) 0.3455(2) 0.63648(13) 0.0258(10) Uani 1 1 d .
C602 C 0.9514(3) 0.3636(2) 0.66600(13) 0.0277(10) Uani 1 1 d .
C603 C 0.9841(3) 0.3919(3) 0.70656(13) 0.0303(11) Uani 1 1 d .
H60A H 0.9571 0.4043 0.7262 0.036 Uiso 1 1 calc R
C604 C 1.0535(3) 0.4023(3) 0.71868(13) 0.0288(10) Uani 1 1 d .
C605 C 1.0920(3) 0.3838(3) 0.68877(14) 0.0300(11) Uani 1 1 d .
H60B H 1.1402 0.3909 0.6969 0.036 Uiso 1 1 calc R
C606 C 1.0640(2) 0.3559(3) 0.64820(13) 0.0282(10) Uani 1 1 d .
C610 C 1.1096(3) 0.3393(3) 0.61642(14) 0.0369(12) Uani 1 1 d .
C611 C 1.1181(3) 0.3896(3) 0.58840(15) 0.0454(14) Uani 1 1 d .
H61A H 1.1470 0.3793 0.5681 0.068 Uiso 1 1 calc R
H61B H 1.1424 0.4410 0.6041 0.068 Uiso 1 1 calc R
H61C H 1.0702 0.3802 0.5752 0.068 Uiso 1 1 calc R
C612 C 1.0729(3) 0.2585(3) 0.59199(16) 0.0460(14) Uani 1 1 d .
H61D H 1.0678 0.2271 0.6100 0.069 Uiso 1 1 calc R
H61E H 1.1025 0.2486 0.5720 0.069 Uiso 1 1 calc R
H61F H 1.0249 0.2482 0.5784 0.069 Uiso 1 1 calc R
C613 C 1.1845(3) 0.3534(4) 0.63564(18) 0.0557(16) Uani 1 1 d .
H61G H 1.1801 0.3219 0.6535 0.084 Uiso 1 1 calc R
H61H H 1.2097 0.4050 0.6511 0.084 Uiso 1 1 calc R
H61I H 1.2120 0.3424 0.6147 0.084 Uiso 1 1 calc R
C620 C 1.0895(3) 0.4317(3) 0.76297(13) 0.0347(12) Uani 1 1 d .
C621 C 1.1648(4) 0.4921(5) 0.76834(19) 0.086(3) Uani 1 1 d .
H62D H 1.1865 0.5099 0.7967 0.129 Uiso 1 1 calc R
H62E H 1.1616 0.5326 0.7593 0.129 Uiso 1 1 calc R
H62F H 1.1949 0.4729 0.7525 0.129 Uiso 1 1 calc R
C622 C 1.0466(4) 0.4651(4) 0.78941(18) 0.070(2) Uani 1 1 d .
H62G H 1.0709 0.4832 0.8173 0.105 Uiso 1 1 calc R
H62H H 0.9977 0.4276 0.7874 0.105 Uiso 1 1 calc R
H62I H 1.0438 0.5058 0.7805 0.105 Uiso 1 1 calc R
C623 C 1.0914(5) 0.3690(4) 0.7773(2) 0.092(3) Uani 1 1 d .
H62J H 1.1142 0.3870 0.8054 0.137 Uiso 1 1 calc R
H62K H 1.1194 0.3470 0.7611 0.137 Uiso 1 1 calc R
H62L H 1.0419 0.3320 0.7746 0.137 Uiso 1 1 calc R
B1 B 0.3810(3) -0.0427(3) 0.37983(16) 0.0311(12) Uani 1 1 d .
C801 C 0.2940(3) -0.0908(3) 0.38004(15) 0.0331(11) Uani 1 1 d .
C802 C 0.2679(3) -0.0826(3) 0.41683(17) 0.0439(13) Uani 1 1 d .
H80D H 0.3009 -0.0508 0.4404 0.053 Uiso 1 1 calc R
C803 C 0.1964(3) -0.1191(3) 0.41968(19) 0.0516(16) Uani 1 1 d .
H80C H 0.1815 -0.1125 0.4452 0.062 Uiso 1 1 calc R
C804 C 0.1461(3) -0.1649(3) 0.3867(2) 0.0563(17) Uani 1 1 d .
H80G H 0.0963 -0.1881 0.3887 0.068 Uiso 1 1 calc R
C805 C 0.1703(3) -0.1763(3) 0.35002(19) 0.0502(15) Uani 1 1 d .
H80E H 0.1370 -0.2088 0.3266 0.060 Uiso 1 1 calc R
C806 C 0.2428(3) -0.1403(3) 0.34766(16) 0.0396(12) Uani 1 1 d .
H80B H 0.2581 -0.1502 0.3225 0.047 Uiso 1 1 calc R
C807 C 0.4015(3) 0.0434(3) 0.40479(14) 0.0299(11) Uani 1 1 d .
C808 C 0.3515(3) 0.0742(3) 0.40178(16) 0.0391(12) Uani 1 1 d .
H80A H 0.3051 0.0440 0.3862 0.047 Uiso 1 1 calc R
C809 C 0.3671(3) 0.1466(3) 0.42057(19) 0.0474(14) Uani 1 1 d .
H80F H 0.3315 0.1650 0.4176 0.057 Uiso 1 1 calc R
C810 C 0.4333(3) 0.1920(3) 0.44343(17) 0.0471(14) Uani 1 1 d .
H81E H 0.4436 0.2414 0.4570 0.057 Uiso 1 1 calc R
C811 C 0.4848(3) 0.1645(3) 0.44625(16) 0.0439(13) Uani 1 1 d .
H81D H 0.5314 0.1954 0.4614 0.053 Uiso 1 1 calc R
C812 C 0.4689(3) 0.0915(3) 0.42698(15) 0.0387(12) Uani 1 1 d .
H81C H 0.5055 0.0740 0.4291 0.046 Uiso 1 1 calc R
C813 C 0.4013(3) -0.0382(3) 0.33487(14) 0.0341(11) Uani 1 1 d .
C814 C 0.3563(3) -0.0312(3) 0.30608(15) 0.0417(13) Uani 1 1 d .
H81A H 0.3102 -0.0336 0.3116 0.050 Uiso 1 1 calc R
C815 C 0.3761(4) -0.0207(3) 0.26929(17) 0.0520(15) Uani 1 1 d .
H81H H 0.3437 -0.0160 0.2505 0.062 Uiso 1 1 calc R
C816 C 0.4420(4) -0.0173(4) 0.26017(18) 0.0561(16) Uani 1 1 d .
H81G H 0.4554 -0.0104 0.2352 0.067 Uiso 1 1 calc R
C817 C 0.4877(3) -0.0238(4) 0.28769(19) 0.0562(16) Uani 1 1 d .
H81F H 0.5335 -0.0214 0.2818 0.067 Uiso 1 1 calc R
C818 C 0.4677(3) -0.0341(3) 0.32449(16) 0.0424(13) Uani 1 1 d .
H81B H 0.5008 -0.0384 0.3431 0.051 Uiso 1 1 calc R
C819 C 0.4234(3) -0.0824(3) 0.40120(14) 0.0326(11) Uani 1 1 d .
C820 C 0.4356(3) -0.1416(3) 0.37972(15) 0.0370(12) Uani 1 1 d .
H82A H 0.4217 -0.1571 0.3515 0.044 Uiso 1 1 calc R
C821 C 0.4664(3) -0.1789(3) 0.39689(17) 0.0451(13) Uani 1 1 d .
H82D H 0.4740 -0.2184 0.3806 0.054 Uiso 1 1 calc R
C822 C 0.4866(3) -0.1586(3) 0.43827(18) 0.0493(15) Uani 1 1 d .
H82E H 0.5079 -0.1839 0.4506 0.059 Uiso 1 1 calc R
C823 C 0.4747(3) -0.1008(3) 0.46084(16) 0.0461(14) Uani 1 1 d .
H82C H 0.4881 -0.0862 0.4891 0.055 Uiso 1 1 calc R
C824 C 0.4437(3) -0.0639(3) 0.44300(15) 0.0403(13) Uani 1 1 d .
H82B H 0.4357 -0.0247 0.4595 0.048 Uiso 1 1 calc R
B2 B 1.3742(3) 0.7639(3) 0.85068(15) 0.0295(12) Uani 1 1 d .
C825 C 1.3830(2) 0.6875(3) 0.84728(15) 0.0319(11) Uani 1 1 d .
C826 C 1.3442(3) 0.6208(3) 0.81805(15) 0.0363(12) Uani 1 1 d .
H82F H 1.3078 0.6180 0.7986 0.044 Uiso 1 1 calc R
C827 C 1.3567(3) 0.5590(3) 0.81627(17) 0.0442(14) Uani 1 1 d .
H82G H 1.3282 0.5148 0.7962 0.053 Uiso 1 1 calc R
C828 C 1.4102(3) 0.5605(3) 0.84338(19) 0.0491(15) Uani 1 1 d .
H82I H 1.4192 0.5181 0.8420 0.059 Uiso 1 1 calc R
C829 C 1.4500(3) 0.6254(3) 0.87256(19) 0.0501(15) Uani 1 1 d .
H82H H 1.4868 0.6278 0.8916 0.060 Uiso 1 1 calc R
C830 C 1.4368(3) 0.6871(3) 0.87435(17) 0.0425(13) Uani 1 1 d .
H83D H 1.4653 0.7309 0.8947 0.051 Uiso 1 1 calc R
C831 C 1.3596(2) 0.7963(3) 0.89603(14) 0.0295(11) Uani 1 1 d .
C832 C 1.3406(3) 0.7551(3) 0.92385(16) 0.0428(13) Uani 1 1 d .
H83B H 1.3376 0.7065 0.9171 0.051 Uiso 1 1 calc R
C833 C 1.3259(4) 0.7840(4) 0.96133(17) 0.0550(16) Uani 1 1 d .
H83H H 1.3131 0.7546 0.9794 0.066 Uiso 1 1 calc R
C834 C 1.3296(3) 0.8537(3) 0.97230(16) 0.0486(15) Uani 1 1 d .
H83F H 1.3206 0.8731 0.9980 0.058 Uiso 1 1 calc R
C835 C 1.3466(3) 0.8952(3) 0.94539(16) 0.0418(13) Uani 1 1 d .
H83G H 1.3486 0.9435 0.9523 0.050 Uiso 1 1 calc R
C836 C 1.3608(2) 0.8664(3) 0.90819(14) 0.0315(11) Uani 1 1 d .
H83A H 1.3718 0.8959 0.8901 0.038 Uiso 1 1 calc R
C837 C 1.3055(3) 0.7571(3) 0.82034(14) 0.0305(11) Uani 1 1 d .
C838 C 1.2353(3) 0.7029(3) 0.81648(14) 0.0384(12) Uani 1 1 d .
H83C H 1.2282 0.6664 0.8302 0.046 Uiso 1 1 calc R
C839 C 1.1755(3) 0.7003(3) 0.79339(16) 0.0480(15) Uani 1 1 d .
H83E H 1.1291 0.6619 0.7912 0.058 Uiso 1 1 calc R
C840 C 1.1837(3) 0.7534(4) 0.77378(16) 0.0518(16) Uani 1 1 d .
H84E H 1.1432 0.7527 0.7584 0.062 Uiso 1 1 calc R
C841 C 1.2514(3) 0.8071(3) 0.77689(15) 0.0477(15) Uani 1 1 d .
H84G H 1.2576 0.8436 0.7632 0.057 Uiso 1 1 calc R
C842 C 1.3112(3) 0.8098(3) 0.79941(14) 0.0369(12) Uani 1 1 d .
H84C H 1.3573 0.8480 0.8008 0.044 Uiso 1 1 calc R
C843 C 1.4502(3) 0.8209(3) 0.84049(14) 0.0307(11) Uani 1 1 d .
C844 C 1.5003(3) 0.8862(3) 0.86665(15) 0.0354(12) Uani 1 1 d .
H84A H 1.4918 0.8992 0.8934 0.043 Uiso 1 1 calc R
C845 C 1.5621(3) 0.9335(3) 0.85576(17) 0.0436(13) Uani 1 1 d .
H84F H 1.5942 0.9779 0.8746 0.052 Uiso 1 1 calc R
C846 C 1.5764(3) 0.9149(3) 0.81703(18) 0.0464(14) Uani 1 1 d .
H84D H 1.6182 0.9466 0.8090 0.056 Uiso 1 1 calc R
C847 C 1.5293(3) 0.8503(3) 0.79057(17) 0.0447(14) Uani 1 1 d .
H84H H 1.5390 0.8367 0.7642 0.054 Uiso 1 1 calc R
C848 C 1.4676(3) 0.8047(3) 0.80202(15) 0.0399(12) Uani 1 1 d .
H84B H 1.4357 0.7605 0.7829 0.048 Uiso 1 1 calc R
B3 B 0.4560(4) 0.2558(3) 0.8279(2) 0.0461(17) Uani 1 1 d .
C849 C 0.4318(3) 0.1741(3) 0.83458(18) 0.0510(15) Uani 1 1 d .
C850 C 0.4734(4) 0.1343(4) 0.8273(2) 0.076(2) Uani 1 1 d .
H85D H 0.5149 0.1528 0.8150 0.091 Uiso 1 1 calc R
C851 C 0.4578(5) 0.0696(4) 0.8368(3) 0.096(3) Uani 1 1 d .
H85I H 0.4885 0.0449 0.8314 0.116 Uiso 1 1 calc R
C852 C 0.3978(5) 0.0399(4) 0.8543(3) 0.095(3) Uani 1 1 d .
H85H H 0.3852 -0.0063 0.8596 0.114 Uiso 1 1 calc R
C853 C 0.3573(5) 0.0784(4) 0.8636(3) 0.084(3) Uani 1 1 d .
H85G H 0.3182 0.0612 0.8777 0.101 Uiso 1 1 calc R
C854 C 0.3725(4) 0.1426(3) 0.8528(2) 0.0615(18) Uani 1 1 d .
H85A H 0.3409 0.1665 0.8580 0.074 Uiso 1 1 calc R
C855 C 0.3842(3) 0.2733(3) 0.81983(17) 0.0464(14) Uani 1 1 d .
C856 C 0.3238(4) 0.2225(4) 0.79044(19) 0.0584(17) Uani 1 1 d .
H85B H 0.3235 0.1762 0.7777 0.070 Uiso 1 1 calc R
C857 C 0.2654(4) 0.2364(4) 0.7793(2) 0.0677(19) Uani 1 1 d .
H85E H 0.2265 0.2004 0.7593 0.081 Uiso 1 1 calc R
C858 C 0.2639(4) 0.3015(5) 0.7969(3) 0.074(2) Uani 1 1 d .
H85C H 0.2238 0.3113 0.7893 0.089 Uiso 1 1 calc R
C859 C 0.3207(4) 0.3539(4) 0.8260(2) 0.0660(19) Uani 1 1 d .
H85F H 0.3197 0.3996 0.8387 0.079 Uiso 1 1 calc R
C860 C 0.3788(3) 0.3388(3) 0.8365(2) 0.0550(16) Uani 1 1 d .
H86D H 0.4174 0.3756 0.8564 0.066 Uiso 1 1 calc R
C861 C 0.4912(3) 0.2642(3) 0.78693(17) 0.0450(14) Uani 1 1 d .
C862 C 0.4720(4) 0.2051(4) 0.75213(19) 0.0609(17) Uani 1 1 d .
H86E H 0.4411 0.1571 0.7529 0.073 Uiso 1 1 calc R
C863 C 0.4977(4) 0.2156(4) 0.7163(2) 0.070(2) Uani 1 1 d .
H86G H 0.4838 0.1748 0.6933 0.084 Uiso 1 1 calc R
C864 C 0.5420(4) 0.2831(4) 0.7141(2) 0.069(2) Uani 1 1 d .
H86F H 0.5599 0.2896 0.6900 0.082 Uiso 1 1 calc R
C865 C 0.5611(3) 0.3428(4) 0.74740(19) 0.0569(16) Uani 1 1 d .
H86C H 0.5920 0.3905 0.7462 0.068 Uiso 1 1 calc R
C866 C 0.5347(3) 0.3320(3) 0.78248(17) 0.0445(14) Uani 1 1 d .
H86B H 0.5472 0.3738 0.8047 0.053 Uiso 1 1 calc R
C867 C 0.5127(3) 0.3108(3) 0.86890(18) 0.0456(14) Uani 1 1 d .
C868 C 0.5873(3) 0.3363(4) 0.87193(19) 0.0538(16) Uani 1 1 d .
H86I H 0.6067 0.3237 0.8485 0.065 Uiso 1 1 calc R
C869 C 0.6344(4) 0.3784(4) 0.9066(2) 0.0652(19) Uani 1 1 d .
H86H H 0.6850 0.3953 0.9065 0.078 Uiso 1 1 calc R
C870 C 0.6087(4) 0.3966(4) 0.9420(2) 0.0655(18) Uani 1 1 d .
H87C H 0.6410 0.4261 0.9662 0.079 Uiso 1 1 calc R
C871 C 0.5358(4) 0.3707(4) 0.9408(2) 0.0671(19) Uani 1 1 d .
H87B H 0.5168 0.3812 0.9647 0.081 Uiso 1 1 calc R
C872 C 0.4886(3) 0.3294(3) 0.90516(19) 0.0569(17) Uani 1 1 d .
H87A H 0.4381 0.3129 0.9053 0.068 Uiso 1 1 calc R
N901 N 0.8311(4) 0.3177(4) 0.74678(18) 0.080(2) Uani 1 1 d D
C901 C 0.8449(6) 0.2040(5) 0.7608(3) 0.110(3) Uani 1 1 d D
H90A H 0.8624 0.2144 0.7893 0.166 Uiso 1 1 calc R
H90B H 0.8794 0.1926 0.7449 0.166 Uiso 1 1 calc R
H90C H 0.7976 0.1620 0.7532 0.166 Uiso 1 1 calc R
C902 C 0.8379(4) 0.2682(5) 0.7532(2) 0.078(2) Uani 1 1 d D
N903 N 0.8335(6) -0.0548(6) 0.3137(3) 0.174(5) Uani 1 1 d D
C903 C 0.8544(5) 0.0335(5) 0.3834(2) 0.098(3) Uani 1 1 d D
H90D H 0.8082 0.0231 0.3934 0.147 Uiso 1 1 calc R
H90E H 0.8750 0.0842 0.3817 0.147 Uiso 1 1 calc R
H90F H 0.8879 0.0269 0.4018 0.147 Uiso 1 1 calc R
C904 C 0.8427(6) -0.0152(6) 0.3449(3) 0.120(4) Uani 1 1 d D
N905 N 1.3319(5) 0.4460(5) 0.7098(2) 0.118(3) Uani 1 1 d D
C905 C 1.4107(4) 0.3927(5) 0.7403(3) 0.090(2) Uani 1 1 d D
H90G H 1.4259 0.3641 0.7189 0.135 Uiso 1 1 calc R
H90H H 1.3833 0.3610 0.7562 0.135 Uiso 1 1 calc R
H90I H 1.4535 0.4333 0.7576 0.135 Uiso 1 1 calc R
C906 C 1.3658(4) 0.4215(5) 0.7230(2) 0.079(2) Uani 1 1 d D
N907 N 0.7266(5) 0.2218(5) 0.8307(3) 0.121(3) Uani 1 1 d D
C907 C 0.6535(4) 0.2201(4) 0.7662(2) 0.082(2) Uani 1 1 d D
H90J H 0.6858 0.2560 0.7539 0.122 Uiso 1 1 calc R
H90K H 0.6130 0.2327 0.7729 0.122 Uiso 1 1 calc R
H90L H 0.6349 0.1711 0.7474 0.122 Uiso 1 1 calc R
C908 C 0.6933(4) 0.2209(4) 0.8026(3) 0.079(2) Uani 1 1 d D
N909 N 0.5938(4) -0.4181(4) -0.0085(2) 0.0814(19) Uani 1 1 d D
C909 C 0.5966(5) -0.4718(5) 0.0504(2) 0.105(3) Uani 1 1 d D
H90M H 0.5529 -0.4776 0.0623 0.158 Uiso 1 1 calc R
H90N H 0.6394 -0.4389 0.0705 0.158 Uiso 1 1 calc R
H90O H 0.5983 -0.5198 0.0409 0.158 Uiso 1 1 calc R
C910 C 0.5958(4) -0.4411(4) 0.0171(2) 0.0647(19) Uani 1 1 d D
N911 N 0.7855(6) 0.3894(5) -0.0003(3) 0.129(3) Uani 1 1 d D
C911 C 0.7331(5) 0.2801(5) -0.0636(3) 0.097(3) Uani 1 1 d D
H91A H 0.7659 0.2891 -0.0832 0.146 Uiso 1 1 calc R
H91B H 0.6852 0.2740 -0.0750 0.146 Uiso 1 1 calc R
H91C H 0.7290 0.2354 -0.0564 0.146 Uiso 1 1 calc R
C912 C 0.7614(5) 0.3416(5) -0.0280(3) 0.088(3) Uani 1 1 d D
N913 N 1.5062(5) 0.6925(4) 0.7000(2) 0.110(3) Uani 1 1 d D
C913 C 1.4802(4) 0.6207(4) 0.7526(2) 0.0680(19) Uani 1 1 d D
H91D H 1.4749 0.6515 0.7772 0.102 Uiso 1 1 calc R
H91E H 1.5203 0.6074 0.7581 0.102 Uiso 1 1 calc R
H91F H 1.4353 0.5761 0.7426 0.102 Uiso 1 1 calc R
C914 C 1.4948(4) 0.6604(4) 0.7228(2) 0.0643(18) Uani 1 1 d D
N915 N 0.6380(3) 0.6894(3) 0.5868(2) 0.0679(16) Uani 1 1 d D
C915 C 0.5059(3) 0.6388(4) 0.5984(2) 0.0656(18) Uani 1 1 d D
H91G H 0.5049 0.6464 0.6272 0.098 Uiso 1 1 calc R
H91H H 0.4815 0.5863 0.5847 0.098 Uiso 1 1 calc R
H91I H 0.4811 0.6649 0.5878 0.098 Uiso 1 1 calc R
C916 C 0.5797(3) 0.6664(3) 0.59169(18) 0.0451(14) Uani 1 1 d D
N917 N 0.5724(3) -0.4627(3) -0.19239(19) 0.0688(16) Uani 1 1 d D
C917 C 0.5885(4) -0.4816(4) -0.12227(18) 0.0647(18) Uani 1 1 d D
H91J H 0.5704 -0.4515 -0.1036 0.097 Uiso 1 1 calc R
H91K H 0.6399 -0.4671 -0.1130 0.097 Uiso 1 1 calc R
H91L H 0.5612 -0.5334 -0.1236 0.097 Uiso 1 1 calc R
C918 C 0.5797(3) -0.4711(3) -0.1616(2) 0.0529(16) Uani 1 1 d D
N919 N 0.0160(6) -0.0087(7) 0.3772(4) 0.204(6) Uani 1 1 d D
C919 C 0.1459(6) 0.0039(5) 0.3844(3) 0.115(3) Uani 1 1 d D
H91M H 0.1766 0.0493 0.3783 0.173 Uiso 1 1 calc R
H91N H 0.1491 -0.0379 0.3657 0.173 Uiso 1 1 calc R
H91O H 0.1623 0.0060 0.4118 0.173 Uiso 1 1 calc R
C920 C 0.0743(6) -0.0040(6) 0.3806(4) 0.124(4) Uani 1 1 d D
N921 N 0.9608(6) 0.1275(6) 0.7260(3) 0.146(4) Uani 1 1 d D
C921 C 1.0736(7) 0.1823(7) 0.6934(4) 0.175(6) Uani 1 1 d D
H92A H 1.1161 0.2095 0.7144 0.262 Uiso 1 1 calc R
H92B H 1.0676 0.2155 0.6787 0.262 Uiso 1 1 calc R
H92C H 1.0801 0.1423 0.6749 0.262 Uiso 1 1 calc R
C922 C 1.0098(6) 0.1523(5) 0.7114(3) 0.105(3) Uani 1 1 d D
N923 N 0.2572(9) -0.0330(9) 0.5382(5) 0.287(11) Uani 1 1 d D
C923 C 0.3121(7) 0.0819(6) 0.5095(3) 0.146(5) Uani 1 1 d D
H92D H 0.3452 0.0733 0.4916 0.219 Uiso 1 1 calc R
H92E H 0.3388 0.1266 0.5313 0.219 Uiso 1 1 calc R
H92F H 0.2735 0.0877 0.4944 0.219 Uiso 1 1 calc R
C924 C 0.2802(8) 0.0192(8) 0.5261(4) 0.188(7) Uani 1 1 d D
N925 N 0.6849(7) 0.0089(8) 0.3321(4) 0.207(6) Uani 1 1 d D
C925 C 0.6464(6) 0.0677(9) 0.3967(4) 0.230(10) Uani 1 1 d D
H92G H 0.6203 0.0289 0.4091 0.345 Uiso 1 1 calc R
H92H H 0.6150 0.0909 0.3902 0.345 Uiso 1 1 calc R
H92I H 0.6897 0.1045 0.4154 0.345 Uiso 1 1 calc R
C926 C 0.6676(6) 0.0363(8) 0.3603(4) 0.151(5) Uani 1 1 d D
N927 N 0.1163(10) 0.0480(10) 0.4881(6) 0.132(8) Uani 0.50 1 d PD
C927 C 0.0755(16) 0.0753(12) 0.5539(7) 0.181(14) Uani 0.50 1 d PD
H92J H 0.0349 0.0298 0.5540 0.272 Uiso 0.50 1 calc PR
H92K H 0.0588 0.1145 0.5560 0.272 Uiso 0.50 1 calc PR
H92L H 0.1134 0.0891 0.5767 0.272 Uiso 0.50 1 calc PR
C928 C 0.1034(11) 0.0647(10) 0.5183(6) 0.087(6) Uani 0.50 1 d PD
N929 N 1.2151(4) 0.4065(4) -0.1043(2) 0.086(2) Uani 1 1 d D
C929 C 1.2530(5) 0.5439(4) -0.0976(3) 0.088(2) Uani 1 1 d D
H92M H 1.2996 0.5638 -0.1069 0.132 Uiso 1 1 calc R
H92N H 1.2577 0.5700 -0.0695 0.132 Uiso 1 1 calc R
H92O H 1.2163 0.5504 -0.1139 0.132 Uiso 1 1 calc R
C930 C 1.2315(4) 0.4667(4) -0.1014(2) 0.0625(18) Uani 1 1 d D
N931 N 0.5453(4) -0.2323(4) -0.0079(3) 0.103(3) Uani 1 1 d D
C931 C 0.4881(6) -0.1882(7) 0.0523(3) 0.135(4) Uani 1 1 d D
H93C H 0.4669 -0.1561 0.0456 0.203 Uiso 1 1 calc R
H93D H 0.5250 -0.1613 0.0763 0.203 Uiso 1 1 calc R
H93E H 0.4502 -0.2311 0.0573 0.203 Uiso 1 1 calc R
C932 C 0.5219(5) -0.2126(5) 0.0186(3) 0.094(3) Uani 1 1 d D
N935 N 0.3253(10) 0.1855(11) 0.6753(5) 0.133(7) Uani 0.50 1 d PD
C935 C 0.2428(15) 0.1688(16) 0.6147(11) 0.24(2) Uani 0.50 1 d PD
H93A H 0.1994 0.1642 0.6268 0.354 Uiso 0.50 1 calc PR
H93B H 0.2313 0.1255 0.5921 0.354 Uiso 0.50 1 calc PR
H93I H 0.2593 0.2129 0.6051 0.354 Uiso 0.50 1 calc PR
C936 C 0.2987(19) 0.1745(15) 0.6439(8) 0.29(3) Uani 0.50 1 d PD

loop_
_atom_site_aniso_label
_atom_site_aniso_U_11
_atom_site_aniso_U_22
_atom_site_aniso_U_33
_atom_site_aniso_U_23
_atom_site_aniso_U_13
_atom_site_aniso_U_12
Mn1 0.0324(4) 0.0212(3) 0.0147(3) 0.0036(3) 0.0093(3) 0.0126(3)
Mn3 0.0289(4) 0.0227(3) 0.0125(3) 0.0010(3) 0.0036(3) 0.0133(3)
Mn2 0.0321(4) 0.0222(3) 0.0126(3) 0.0046(3) 0.0053(3) 0.0101(3)
Cr1 0.0231(5) 0.0237(5) 0.0121(5) 0.0041(4) 0.0077(4) 0.0099(4)
O11 0.0323(17) 0.0218(15) 0.0157(15) 0.0029(12) 0.0048(13) 0.0115(13)
O12 0.0406(19) 0.0282(17) 0.0195(16) 0.0087(13) 0.0104(14) 0.0104(15)
O21 0.0344(17) 0.0283(16) 0.0115(15) 0.0011(12) 0.0046(13) 0.0150(14)
O22 0.0378(18) 0.0223(16) 0.0222(17) 0.0026(13) -0.0010(14) 0.0084(14)
O31 0.0347(17) 0.0199(15) 0.0131(15) 0.0017(12) 0.0073(12) 0.0119(13)
O32 0.0422(19) 0.0298(17) 0.0152(16) 0.0025(13) 0.0055(13) 0.0226(15)
N11 0.033(2) 0.0220(19) 0.0156(19) 0.0000(15) 0.0099(16) 0.0126(17)
N12 0.033(2) 0.0200(19) 0.0180(19) 0.0027(15) 0.0093(16) 0.0114(16)
N21 0.035(2) 0.0189(18) 0.0153(19) 0.0056(15) 0.0084(16) 0.0102(16)
N22 0.036(2) 0.026(2) 0.0153(19) 0.0063(15) 0.0102(16) 0.0142(17)
N31 0.032(2) 0.0256(19) 0.0143(18) 0.0039(15) 0.0034(15) 0.0154(17)
N32 0.031(2) 0.026(2) 0.0139(18) 0.0025(15) 0.0050(15) 0.0121(17)
O33 0.041(2) 0.041(2) 0.030(2) -0.0010(16) 0.0035(16) 0.0078(17)
C1 0.023(2) 0.020(2) 0.018(2) 0.0025(18) 0.0102(17) 0.0097(18)
C2 0.022(2) 0.023(2) 0.017(2) 0.0027(18) 0.0090(17) 0.0097(18)
C3 0.023(2) 0.025(2) 0.013(2) 0.0036(17) 0.0103(17) 0.0091(19)
C4 0.025(2) 0.025(2) 0.018(2) 0.0033(18) 0.0080(18) 0.0096(19)
C5 0.023(2) 0.024(2) 0.014(2) 0.0023(18) 0.0081(17) 0.0104(19)
C6 0.028(2) 0.027(2) 0.014(2) 0.0007(18) 0.0090(18) 0.016(2)
C11 0.022(2) 0.025(2) 0.017(2) 0.0003(18) 0.0067(17) 0.0101(19)
C12 0.043(3) 0.027(2) 0.015(2) 0.0043(19) 0.011(2) 0.016(2)
C13 0.040(3) 0.024(2) 0.020(2) 0.0023(19) 0.014(2) 0.016(2)
C14 0.042(3) 0.026(2) 0.017(2) 0.0014(19) 0.007(2) 0.013(2)
C15 0.045(3) 0.045(3) 0.023(3) 0.005(2) 0.004(2) 0.011(3)
C16 0.066(4) 0.026(3) 0.031(3) 0.001(2) 0.019(3) 0.018(3)
C17 0.033(3) 0.020(2) 0.029(3) 0.004(2) 0.004(2) 0.009(2)
C21 0.027(2) 0.022(2) 0.017(2) 0.0026(18) 0.0100(18) 0.0089(19)
C22 0.036(3) 0.025(2) 0.025(2) 0.008(2) 0.008(2) 0.010(2)
C23 0.039(3) 0.026(2) 0.023(2) 0.012(2) 0.009(2) 0.008(2)
C24 0.045(3) 0.025(2) 0.024(2) 0.011(2) 0.010(2) 0.016(2)
C25 0.052(3) 0.032(3) 0.028(3) 0.007(2) 0.010(2) 0.020(2)
C26 0.052(3) 0.035(3) 0.032(3) 0.014(2) 0.002(2) 0.015(3)
C27 0.039(3) 0.032(3) 0.019(2) 0.010(2) 0.009(2) 0.020(2)
C31 0.028(2) 0.022(2) 0.017(2) 0.0044(18) 0.0072(18) 0.0099(19)
C32 0.038(3) 0.035(3) 0.022(2) -0.001(2) 0.002(2) 0.022(2)
C33 0.030(2) 0.034(3) 0.021(2) 0.000(2) -0.0028(19) 0.017(2)
C34 0.040(3) 0.031(2) 0.015(2) 0.0012(19) 0.0022(19) 0.022(2)
C35 0.052(3) 0.043(3) 0.029(3) 0.016(2) 0.010(2) 0.024(3)
C36 0.055(3) 0.044(3) 0.017(2) -0.002(2) -0.003(2) 0.029(3)
C37 0.028(2) 0.030(2) 0.013(2) 0.0037(19) 0.0037(18) 0.009(2)
C81 0.027(2) 0.029(2) 0.015(2) 0.0052(19) 0.0074(18) 0.012(2)
N81 0.035(2) 0.032(2) 0.025(2) 0.0069(17) 0.0120(18) 0.0148(19)
C82 0.026(2) 0.023(2) 0.023(2) 0.0033(19) 0.0063(19) 0.0101(19)
N82 0.038(2) 0.035(2) 0.019(2) 0.0094(17) 0.0106(17) 0.0150(19)
C83 0.027(3) 0.025(2) 0.018(2) 0.0083(19) 0.0122(19) 0.012(2)
N83 0.029(2) 0.032(2) 0.023(2) 0.0057(17) 0.0066(17) 0.009(2)
C101 0.030(2) 0.027(2) 0.025(2) 0.010(2) 0.0081(19) 0.015(2)
C102 0.036(3) 0.031(3) 0.027(3) 0.010(2) 0.009(2) 0.018(2)
C103 0.040(3) 0.024(2) 0.031(3) 0.010(2) 0.009(2) 0.016(2)
C104 0.038(3) 0.036(3) 0.036(3) 0.022(2) 0.018(2) 0.020(2)
C105 0.044(3) 0.039(3) 0.027(3) 0.014(2) 0.017(2) 0.025(2)
C106 0.033(3) 0.032(3) 0.022(2) 0.008(2) 0.0092(19) 0.017(2)
C110 0.042(3) 0.033(3) 0.018(2) 0.007(2) 0.011(2) 0.012(2)
C111 0.066(4) 0.050(3) 0.019(3) 0.007(2) 0.016(2) 0.022(3)
C112 0.058(3) 0.034(3) 0.033(3) 0.005(2) 0.015(3) 0.017(3)
C113 0.044(3) 0.050(3) 0.031(3) 0.002(3) 0.008(2) 0.007(3)
C120 0.050(3) 0.037(3) 0.038(3) 0.021(2) 0.020(2) 0.022(3)
C121 0.066(5) 0.173(10) 0.215(12) 0.174(10) 0.055(6) 0.048(6)
C122 0.130(7) 0.086(6) 0.080(6) 0.062(5) -0.003(5) 0.018(5)
C123 0.386(19) 0.062(5) 0.125(8) 0.064(6) 0.169(11) 0.117(9)
C201 0.029(2) 0.031(2) 0.014(2) 0.0014(18) 0.0073(18) 0.012(2)
C202 0.036(3) 0.033(3) 0.015(2) 0.0027(19) 0.0082(19) 0.018(2)
C203 0.044(3) 0.042(3) 0.018(2) 0.005(2) 0.005(2) 0.024(2)
C204 0.038(3) 0.043(3) 0.019(2) 0.000(2) 0.003(2) 0.016(2)
C205 0.035(3) 0.035(3) 0.021(2) -0.001(2) 0.002(2) 0.014(2)
C206 0.029(2) 0.035(3) 0.020(2) 0.002(2) 0.0032(19) 0.014(2)
C210 0.039(3) 0.023(2) 0.037(3) 0.002(2) -0.002(2) 0.007(2)
C211 0.053(4) 0.035(3) 0.055(4) 0.004(3) -0.011(3) 0.011(3)
C212 0.048(3) 0.035(3) 0.064(4) 0.001(3) 0.001(3) 0.020(3)
C213 0.052(3) 0.040(3) 0.040(3) 0.018(3) 0.000(3) 0.013(3)
C220 0.047(3) 0.048(3) 0.028(3) 0.000(2) -0.009(2) 0.022(3)
C221 0.085(5) 0.082(5) 0.065(5) 0.004(4) -0.029(4) 0.046(4)
C222 0.100(6) 0.097(6) 0.041(4) -0.024(4) -0.032(4) 0.056(5)
C223 0.040(4) 0.137(8) 0.101(7) 0.056(6) -0.008(4) 0.020(4)
C301 0.028(2) 0.021(2) 0.022(2) 0.0032(18) 0.0076(18) 0.0107(19)
C302 0.030(2) 0.027(2) 0.018(2) 0.0072(19) 0.0058(18) 0.014(2)
C303 0.032(2) 0.030(2) 0.013(2) 0.0026(18) 0.0067(18) 0.012(2)
C304 0.036(3) 0.028(2) 0.019(2) 0.0061(19) 0.0080(19) 0.015(2)
C305 0.034(3) 0.025(2) 0.022(2) 0.0052(19) 0.0062(19) 0.016(2)
C306 0.030(2) 0.032(3) 0.017(2) 0.0065(19) 0.0072(18) 0.014(2)
C310 0.044(3) 0.043(3) 0.017(2) 0.006(2) 0.007(2) 0.028(2)
C311 0.076(4) 0.063(4) 0.025(3) 0.012(3) 0.004(3) 0.046(3)
C312 0.074(4) 0.063(4) 0.028(3) 0.024(3) 0.020(3) 0.044(3)
C313 0.049(3) 0.053(3) 0.025(3) 0.000(2) -0.004(2) 0.025(3)
C320 0.041(3) 0.031(3) 0.018(2) 0.003(2) 0.008(2) 0.020(2)
C321 0.055(3) 0.045(3) 0.023(3) -0.002(2) 0.008(2) 0.030(3)
C322 0.050(3) 0.042(3) 0.030(3) 0.006(2) 0.014(2) 0.027(3)
C323 0.055(3) 0.034(3) 0.034(3) 0.004(2) 0.016(3) 0.019(3)
N933 0.077(4) 0.059(3) 0.030(3) 0.009(2) 0.016(3) 0.030(3)
C933 0.101(6) 0.111(7) 0.082(6) 0.002(5) 0.032(5) 0.059(6)
C934 0.079(5) 0.058(4) 0.037(3) 0.011(3) 0.011(3) 0.029(4)
Mn4 0.0295(4) 0.0297(4) 0.0173(3) 0.0077(3) 0.0123(3) 0.0150(3)
Mn5 0.0305(4) 0.0335(4) 0.0105(3) 0.0037(3) 0.0080(3) 0.0152(3)
Mn6 0.0276(4) 0.0324(4) 0.0111(3) 0.0062(3) 0.0086(3) 0.0119(3)
Cr2 0.0255(5) 0.0220(5) 0.0111(5) 0.0026(4) 0.0072(4) 0.0087(4)
O41 0.0294(17) 0.0410(19) 0.0130(15) 0.0059(13) 0.0108(13) 0.0157(15)
O42 0.0302(17) 0.0430(19) 0.0215(17) 0.0149(15) 0.0132(14) 0.0176(15)
O51 0.0313(17) 0.0348(17) 0.0140(15) 0.0087(13) 0.0094(13) 0.0165(14)
O52 0.0438(19) 0.0412(19) 0.0163(16) 0.0058(14) 0.0150(14) 0.0250(16)
O61 0.0352(17) 0.0380(18) 0.0106(15) 0.0061(13) 0.0099(13) 0.0196(15)
O62 0.0303(17) 0.0442(19) 0.0132(16) 0.0053(14) 0.0067(13) 0.0158(15)
N41 0.036(2) 0.026(2) 0.021(2) 0.0093(16) 0.0135(17) 0.0149(17)
N42 0.027(2) 0.029(2) 0.0180(19) 0.0056(16) 0.0087(15) 0.0136(17)
N51 0.031(2) 0.034(2) 0.0074(17) 0.0019(15) 0.0064(15) 0.0136(18)
N52 0.034(2) 0.032(2) 0.0120(18) 0.0030(16) 0.0087(15) 0.0145(18)
N61 0.0235(19) 0.032(2) 0.0146(19) 0.0047(16) 0.0093(15) 0.0117(17)
N62 0.034(2) 0.029(2) 0.0163(19) 0.0079(16) 0.0115(16) 0.0148(17)
C41 0.033(3) 0.023(2) 0.016(2) 0.0013(18) 0.0067(19) 0.011(2)
C42 0.040(3) 0.036(3) 0.027(3) 0.014(2) 0.016(2) 0.020(2)
C43 0.043(3) 0.033(3) 0.027(3) 0.013(2) 0.017(2) 0.023(2)
C44 0.035(3) 0.037(3) 0.023(2) 0.012(2) 0.012(2) 0.020(2)
C45 0.047(3) 0.056(3) 0.046(3) 0.030(3) 0.026(3) 0.034(3)
C46 0.043(3) 0.047(3) 0.022(3) 0.012(2) 0.006(2) 0.017(3)
C47 0.027(2) 0.032(3) 0.021(2) 0.002(2) 0.0069(19) 0.016(2)
C51 0.024(2) 0.030(2) 0.015(2) 0.0019(18) 0.0076(17) 0.008(2)
C52 0.043(3) 0.041(3) 0.015(2) -0.001(2) 0.007(2) 0.022(2)
C53 0.042(3) 0.049(3) 0.008(2) 0.002(2) 0.0044(19) 0.023(2)
C54 0.041(3) 0.042(3) 0.014(2) 0.008(2) 0.012(2) 0.023(2)
C55 0.057(3) 0.059(4) 0.017(3) 0.006(2) 0.006(2) 0.033(3)
C56 0.048(3) 0.047(3) 0.024(3) 0.012(2) 0.021(2) 0.022(3)
C57 0.031(3) 0.036(3) 0.020(2) 0.012(2) 0.0066(19) 0.013(2)
C61 0.031(2) 0.025(2) 0.015(2) 0.0055(18) 0.0076(18) 0.013(2)
C62 0.034(3) 0.045(3) 0.020(2) 0.009(2) 0.012(2) 0.014(2)
C63 0.024(2) 0.034(3) 0.013(2) 0.0061(19) 0.0106(18) 0.009(2)
C64 0.032(2) 0.034(3) 0.015(2) 0.0057(19) 0.0117(19) 0.015(2)
C65 0.036(3) 0.048(3) 0.015(2) 0.007(2) 0.011(2) 0.017(2)
C66 0.038(3) 0.039(3) 0.026(3) 0.009(2) 0.010(2) 0.019(2)
C67 0.037(3) 0.030(2) 0.015(2) 0.0052(19) 0.0112(19) 0.015(2)
C71 0.027(2) 0.024(2) 0.014(2) 0.0006(17) 0.0087(18) 0.0083(19)
C72 0.032(2) 0.026(2) 0.012(2) 0.0034(18) 0.0089(18) 0.013(2)
C73 0.024(2) 0.026(2) 0.014(2) 0.0018(18) 0.0018(17) 0.0085(19)
C74 0.029(2) 0.027(2) 0.014(2) 0.0059(18) 0.0100(18) 0.011(2)
C75 0.026(2) 0.025(2) 0.014(2) 0.0033(18) 0.0054(18) 0.0080(19)
C76 0.027(2) 0.027(2) 0.015(2) 0.0044(18) 0.0069(18) 0.009(2)
C84 0.025(2) 0.026(2) 0.016(2) 0.0043(19) 0.0063(18) 0.006(2)
N84 0.039(2) 0.028(2) 0.022(2) 0.0036(17) 0.0109(17) 0.0156(19)
C85 0.031(3) 0.026(2) 0.021(2) 0.0053(19) 0.011(2) 0.009(2)
N85 0.032(2) 0.036(2) 0.021(2) 0.0066(18) 0.0090(18) 0.0101(19)
C86 0.029(2) 0.027(2) 0.018(2) 0.0013(19) 0.0037(19) 0.012(2)
N86 0.036(2) 0.030(2) 0.026(2) 0.0091(18) 0.0104(18) 0.0119(18)
C401 0.030(2) 0.030(2) 0.016(2) 0.0028(19) 0.0094(19) 0.013(2)
C402 0.037(3) 0.028(2) 0.018(2) 0.0038(19) 0.0094(19) 0.016(2)
C403 0.032(3) 0.037(3) 0.020(2) 0.004(2) 0.0089(19) 0.017(2)
C404 0.032(3) 0.030(2) 0.016(2) 0.0042(19) 0.0077(19) 0.013(2)
C405 0.032(3) 0.034(3) 0.016(2) 0.0065(19) 0.0105(19) 0.015(2)
C406 0.036(3) 0.028(2) 0.016(2) -0.0001(19) 0.0074(19) 0.015(2)
C410 0.031(3) 0.040(3) 0.025(3) 0.012(2) 0.012(2) 0.018(2)
C411 0.038(3) 0.040(3) 0.033(3) 0.011(2) 0.013(2) 0.022(2)
C412 0.046(3) 0.071(4) 0.040(3) 0.031(3) 0.017(3) 0.035(3)
C413 0.042(3) 0.052(3) 0.030(3) 0.004(2) 0.004(2) 0.020(3)
C420 0.033(3) 0.045(3) 0.022(2) 0.015(2) 0.016(2) 0.016(2)
C421 0.041(3) 0.069(4) 0.024(3) 0.014(3) 0.017(2) 0.025(3)
C422 0.040(3) 0.049(3) 0.065(4) 0.024(3) 0.022(3) 0.015(3)
C423 0.032(3) 0.067(4) 0.038(3) 0.020(3) 0.015(2) 0.019(3)
N441 0.062(3) 0.063(3) 0.039(3) 0.000(3) 0.016(2) 0.025(3)
C441 0.048(3) 0.061(4) 0.030(3) -0.001(3) 0.015(3) 0.014(3)
C442 0.107(7) 0.131(8) 0.039(4) -0.034(5) 0.020(4) 0.024(6)
C501 0.027(2) 0.035(3) 0.019(2) 0.001(2) 0.0052(19) 0.012(2)
C502 0.026(2) 0.034(3) 0.024(2) 0.007(2) 0.0089(19) 0.012(2)
C503 0.035(3) 0.040(3) 0.030(3) 0.012(2) 0.011(2) 0.016(2)
C504 0.032(3) 0.037(3) 0.032(3) 0.011(2) 0.011(2) 0.015(2)
C505 0.034(3) 0.038(3) 0.033(3) 0.004(2) 0.015(2) 0.017(2)
C506 0.034(3) 0.034(3) 0.020(2) 0.003(2) 0.009(2) 0.011(2)
C510 0.052(3) 0.042(3) 0.020(3) 0.004(2) 0.016(2) 0.025(3)
C511 0.065(4) 0.062(4) 0.026(3) 0.008(3) 0.010(3) 0.034(3)
C512 0.076(4) 0.053(4) 0.031(3) 0.016(3) 0.033(3) 0.030(3)
C513 0.081(4) 0.057(4) 0.021(3) 0.002(3) 0.022(3) 0.037(3)
C520 0.041(3) 0.049(3) 0.040(3) 0.010(3) 0.010(2) 0.024(3)
C521 0.086(6) 0.129(8) 0.131(8) 0.069(7) 0.056(6) 0.078(6)
C522 0.111(6) 0.109(6) 0.089(6) 0.053(5) 0.041(5) 0.082(6)
C523 0.129(8) 0.059(5) 0.138(9) -0.002(5) -0.041(7) 0.054(5)
N551 0.038(3) 0.052(3) 0.040(3) 0.016(2) 0.012(2) 0.014(2)
C551 0.041(3) 0.040(3) 0.033(3) 0.018(2) 0.013(2) 0.015(3)
C552 0.049(4) 0.049(3) 0.050(4) 0.016(3) 0.001(3) 0.005(3)
C601 0.032(3) 0.029(2) 0.017(2) 0.0084(19) 0.0090(19) 0.012(2)
C602 0.036(3) 0.031(3) 0.016(2) 0.0075(19) 0.0093(19) 0.013(2)
C603 0.038(3) 0.035(3) 0.018(2) 0.009(2) 0.010(2) 0.014(2)
C604 0.036(3) 0.032(3) 0.017(2) 0.0079(19) 0.0060(19) 0.010(2)
C605 0.030(3) 0.034(3) 0.026(3) 0.011(2) 0.003(2) 0.012(2)
C606 0.033(3) 0.033(3) 0.018(2) 0.0069(19) 0.0091(19) 0.012(2)
C610 0.037(3) 0.048(3) 0.023(3) 0.004(2) 0.009(2) 0.019(2)
C611 0.044(3) 0.058(4) 0.027(3) 0.010(3) 0.017(2) 0.012(3)
C612 0.049(3) 0.055(4) 0.036(3) 0.001(3) 0.015(3) 0.029(3)
C613 0.039(3) 0.085(5) 0.039(3) 0.007(3) 0.013(3) 0.026(3)
C620 0.038(3) 0.049(3) 0.013(2) 0.007(2) 0.003(2) 0.015(2)
C621 0.062(4) 0.118(6) 0.028(3) 0.001(4) 0.002(3) -0.003(4)
C622 0.087(5) 0.102(6) 0.025(3) -0.003(3) 0.002(3) 0.055(5)
C623 0.175(9) 0.072(5) 0.031(4) 0.014(3) -0.020(4) 0.060(5)
B1 0.036(3) 0.041(3) 0.018(3) 0.010(2) 0.010(2) 0.016(3)
C801 0.046(3) 0.030(3) 0.031(3) 0.014(2) 0.018(2) 0.019(2)
C802 0.057(4) 0.044(3) 0.037(3) 0.017(3) 0.021(3) 0.023(3)
C803 0.063(4) 0.046(3) 0.056(4) 0.025(3) 0.036(3) 0.024(3)
C804 0.042(3) 0.042(3) 0.088(5) 0.029(3) 0.029(3) 0.012(3)
C805 0.049(3) 0.033(3) 0.060(4) 0.008(3) 0.006(3) 0.011(3)
C806 0.046(3) 0.035(3) 0.035(3) 0.009(2) 0.008(2) 0.014(3)
C807 0.036(3) 0.035(3) 0.021(2) 0.012(2) 0.014(2) 0.012(2)
C808 0.036(3) 0.040(3) 0.037(3) 0.011(2) 0.012(2) 0.011(2)
C809 0.048(3) 0.041(3) 0.064(4) 0.019(3) 0.014(3) 0.026(3)
C810 0.060(4) 0.032(3) 0.046(3) 0.008(3) 0.007(3) 0.016(3)
C811 0.048(3) 0.043(3) 0.033(3) 0.008(2) -0.004(2) 0.014(3)
C812 0.043(3) 0.046(3) 0.035(3) 0.018(2) 0.009(2) 0.022(3)
C813 0.044(3) 0.035(3) 0.026(3) 0.012(2) 0.013(2) 0.016(2)
C814 0.049(3) 0.052(3) 0.031(3) 0.017(3) 0.014(2) 0.025(3)
C815 0.075(4) 0.064(4) 0.031(3) 0.021(3) 0.012(3) 0.039(3)
C816 0.078(4) 0.073(4) 0.035(3) 0.029(3) 0.027(3) 0.039(4)
C817 0.057(4) 0.076(4) 0.050(4) 0.031(3) 0.033(3) 0.032(3)
C818 0.047(3) 0.055(3) 0.033(3) 0.019(3) 0.015(2) 0.023(3)
C819 0.035(3) 0.036(3) 0.024(3) 0.010(2) 0.010(2) 0.011(2)
C820 0.040(3) 0.045(3) 0.027(3) 0.010(2) 0.010(2) 0.018(3)
C821 0.051(3) 0.052(3) 0.041(3) 0.013(3) 0.012(3) 0.029(3)
C822 0.054(4) 0.057(4) 0.046(4) 0.026(3) 0.007(3) 0.026(3)
C823 0.055(4) 0.050(3) 0.029(3) 0.015(3) 0.002(3) 0.014(3)
C824 0.051(3) 0.040(3) 0.025(3) 0.009(2) 0.006(2) 0.014(3)
B2 0.033(3) 0.034(3) 0.018(3) 0.002(2) 0.007(2) 0.013(2)
C825 0.029(3) 0.037(3) 0.032(3) 0.007(2) 0.015(2) 0.016(2)
C826 0.041(3) 0.037(3) 0.029(3) 0.003(2) 0.012(2) 0.016(2)
C827 0.048(3) 0.038(3) 0.039(3) -0.003(2) 0.012(3) 0.016(3)
C828 0.048(3) 0.042(3) 0.063(4) 0.010(3) 0.014(3) 0.026(3)
C829 0.040(3) 0.046(3) 0.062(4) 0.007(3) -0.002(3) 0.022(3)
C830 0.039(3) 0.039(3) 0.048(3) 0.004(3) 0.002(2) 0.019(3)
C831 0.027(2) 0.038(3) 0.023(2) 0.005(2) 0.0050(19) 0.015(2)
C832 0.058(3) 0.045(3) 0.032(3) 0.011(2) 0.015(3) 0.027(3)
C833 0.081(4) 0.072(4) 0.031(3) 0.024(3) 0.025(3) 0.044(4)
C834 0.067(4) 0.067(4) 0.024(3) 0.009(3) 0.016(3) 0.040(3)
C835 0.048(3) 0.045(3) 0.035(3) 0.001(2) 0.008(2) 0.027(3)
C836 0.032(3) 0.036(3) 0.029(3) 0.007(2) 0.008(2) 0.017(2)
C837 0.033(3) 0.035(3) 0.021(2) -0.005(2) 0.008(2) 0.018(2)
C838 0.039(3) 0.055(3) 0.022(3) 0.000(2) 0.012(2) 0.026(3)
C839 0.042(3) 0.063(4) 0.029(3) -0.010(3) 0.007(2) 0.025(3)
C840 0.052(4) 0.079(4) 0.021(3) -0.015(3) -0.007(2) 0.042(4)
C841 0.068(4) 0.066(4) 0.022(3) 0.001(3) 0.007(3) 0.047(4)
C842 0.046(3) 0.042(3) 0.024(3) -0.001(2) 0.008(2) 0.026(3)
C843 0.033(3) 0.040(3) 0.028(3) 0.014(2) 0.009(2) 0.021(2)
C844 0.032(3) 0.048(3) 0.028(3) 0.012(2) 0.004(2) 0.017(2)
C845 0.035(3) 0.051(3) 0.038(3) 0.014(3) 0.004(2) 0.011(3)
C846 0.035(3) 0.062(4) 0.052(4) 0.034(3) 0.014(3) 0.018(3)
C847 0.052(3) 0.065(4) 0.034(3) 0.024(3) 0.019(3) 0.034(3)
C848 0.044(3) 0.048(3) 0.027(3) 0.003(2) 0.010(2) 0.021(3)
B3 0.060(4) 0.032(3) 0.047(4) 0.011(3) 0.036(3) 0.016(3)
C849 0.065(4) 0.040(3) 0.050(4) 0.013(3) 0.030(3) 0.021(3)
C850 0.103(6) 0.077(5) 0.089(6) 0.052(4) 0.064(5) 0.056(5)
C851 0.143(8) 0.083(6) 0.119(7) 0.056(5) 0.084(6) 0.081(6)
C852 0.139(8) 0.061(5) 0.110(7) 0.049(5) 0.074(6) 0.045(5)
C853 0.104(6) 0.048(4) 0.104(6) 0.033(4) 0.064(5) 0.022(4)
C854 0.066(4) 0.045(3) 0.072(5) 0.017(3) 0.043(4) 0.016(3)
C855 0.054(4) 0.042(3) 0.044(3) 0.016(3) 0.032(3) 0.015(3)
C856 0.066(4) 0.057(4) 0.052(4) 0.012(3) 0.026(3) 0.025(3)
C857 0.058(4) 0.089(6) 0.058(4) 0.024(4) 0.019(3) 0.028(4)
C858 0.063(5) 0.095(6) 0.095(6) 0.059(5) 0.042(4) 0.042(5)
C859 0.070(5) 0.063(4) 0.080(5) 0.029(4) 0.039(4) 0.035(4)
C860 0.058(4) 0.046(3) 0.062(4) 0.017(3) 0.029(3) 0.020(3)
C861 0.054(3) 0.043(3) 0.040(3) 0.009(3) 0.022(3) 0.021(3)
C862 0.072(4) 0.057(4) 0.051(4) 0.009(3) 0.030(3) 0.023(3)
C863 0.083(5) 0.077(5) 0.041(4) 0.003(3) 0.026(4) 0.031(4)
C864 0.077(5) 0.089(5) 0.041(4) 0.023(4) 0.035(3) 0.029(4)
C865 0.060(4) 0.059(4) 0.049(4) 0.022(3) 0.022(3) 0.016(3)
C866 0.051(3) 0.044(3) 0.038(3) 0.013(3) 0.020(3) 0.016(3)
C867 0.054(4) 0.040(3) 0.050(4) 0.020(3) 0.031(3) 0.021(3)
C868 0.059(4) 0.072(4) 0.046(4) 0.028(3) 0.027(3) 0.034(3)
C869 0.050(4) 0.094(5) 0.062(5) 0.036(4) 0.020(3) 0.030(4)
C870 0.066(4) 0.083(5) 0.044(4) 0.019(4) 0.009(3) 0.027(4)
C871 0.071(5) 0.077(5) 0.049(4) 0.010(4) 0.028(4) 0.028(4)
C872 0.058(4) 0.055(4) 0.053(4) 0.012(3) 0.033(3) 0.016(3)
N901 0.110(5) 0.081(5) 0.044(4) 0.016(3) 0.036(3) 0.030(4)
C901 0.156(9) 0.139(9) 0.065(6) 0.044(6) 0.025(6) 0.081(8)
C902 0.083(5) 0.096(6) 0.036(4) 0.017(4) 0.019(4) 0.016(5)
N903 0.176(10) 0.179(11) 0.104(8) 0.004(8) 0.029(8) 0.029(8)
C903 0.118(7) 0.083(6) 0.062(5) -0.003(4) 0.012(5) 0.023(5)
C904 0.116(8) 0.115(8) 0.077(7) 0.021(6) 0.019(6) -0.003(6)
N905 0.114(6) 0.137(7) 0.071(5) -0.018(5) -0.039(5) 0.053(6)
C905 0.089(6) 0.109(7) 0.079(6) 0.037(5) 0.020(5) 0.040(5)
C906 0.077(5) 0.097(6) 0.041(4) -0.004(4) -0.008(4) 0.029(5)
N907 0.144(8) 0.149(8) 0.096(7) 0.043(6) 0.009(6) 0.084(7)
C907 0.076(5) 0.085(6) 0.087(6) 0.018(5) 0.009(4) 0.041(4)
C908 0.080(5) 0.078(5) 0.089(6) 0.026(5) 0.019(5) 0.040(5)
N909 0.083(5) 0.071(4) 0.097(6) 0.034(4) 0.040(4) 0.030(4)
C909 0.125(8) 0.132(8) 0.071(6) 0.022(6) 0.001(5) 0.072(7)
C910 0.049(4) 0.061(4) 0.073(5) 0.009(4) 0.015(4) 0.016(3)
N911 0.182(9) 0.112(7) 0.115(8) 0.032(6) 0.074(7) 0.077(7)
C911 0.095(6) 0.131(8) 0.105(7) 0.039(6) 0.039(6) 0.081(6)
C912 0.105(7) 0.107(7) 0.111(8) 0.065(6) 0.071(6) 0.077(6)
N913 0.177(8) 0.117(6) 0.075(5) 0.049(5) 0.066(5) 0.083(6)
C913 0.067(4) 0.074(5) 0.052(4) 0.014(4) 0.000(3) 0.021(4)
C914 0.077(5) 0.071(5) 0.052(4) 0.013(4) 0.023(4) 0.040(4)
N915 0.051(3) 0.061(4) 0.109(5) 0.040(3) 0.025(3) 0.030(3)
C915 0.049(4) 0.083(5) 0.057(4) 0.015(4) 0.013(3) 0.021(4)
C916 0.042(3) 0.040(3) 0.055(4) 0.013(3) 0.008(3) 0.018(3)
N917 0.067(4) 0.075(4) 0.067(4) 0.026(3) 0.019(3) 0.027(3)
C917 0.078(5) 0.052(4) 0.051(4) 0.013(3) 0.019(3) 0.012(3)
C918 0.047(4) 0.038(3) 0.067(5) 0.011(3) 0.020(3) 0.012(3)
N919 0.154(11) 0.182(12) 0.217(14) -0.063(10) -0.009(10) 0.080(10)
C919 0.150(10) 0.092(7) 0.137(10) 0.048(6) 0.040(8) 0.073(7)
C920 0.124(9) 0.087(7) 0.139(10) -0.020(6) 0.006(9) 0.050(8)
N921 0.169(10) 0.168(10) 0.105(8) 0.070(7) 0.022(7) 0.057(8)
C921 0.250(16) 0.128(10) 0.101(9) 0.022(8) 0.072(10) 0.033(10)
C922 0.166(11) 0.090(7) 0.053(5) 0.023(5) 0.010(6) 0.045(7)
N923 0.237(17) 0.29(2) 0.213(17) 0.104(15) 0.087(13) -0.043(14)
C923 0.199(13) 0.102(8) 0.096(8) 0.005(6) 0.054(8) 0.029(8)
C924 0.136(12) 0.238(19) 0.112(11) 0.045(12) 0.029(9) -0.001(12)
N925 0.182(12) 0.251(15) 0.173(13) 0.003(11) 0.065(10) 0.099(11)
C925 0.102(9) 0.279(18) 0.189(14) -0.142(13) -0.001(9) 0.072(10)
C926 0.088(8) 0.181(13) 0.137(12) -0.020(10) 0.003(7) 0.046(8)
N927 0.134(15) 0.152(17) 0.17(2) 0.137(17) 0.049(14) 0.063(13)
C927 0.31(4) 0.124(18) 0.16(2) -0.008(17) -0.04(3) 0.18(2)
C928 0.110(14) 0.084(12) 0.100(15) 0.073(13) 0.021(12) 0.047(11)
N929 0.084(5) 0.068(4) 0.096(5) 0.016(4) 0.033(4) 0.023(4)
C929 0.120(7) 0.073(5) 0.085(6) 0.024(4) 0.043(5) 0.049(5)
C930 0.058(4) 0.068(5) 0.058(4) 0.011(4) 0.023(3) 0.024(4)
N931 0.096(5) 0.120(6) 0.127(7) 0.048(5) 0.062(5) 0.066(5)
C931 0.164(10) 0.188(11) 0.106(8) 0.035(8) 0.065(8) 0.124(10)
C932 0.085(6) 0.112(7) 0.109(8) 0.032(6) 0.033(5) 0.062(6)
N935 0.116(13) 0.141(16) 0.086(12) 0.032(12) -0.025(10) 0.002(11)
C935 0.26(4) 0.10(2) 0.32(6) 0.12(3) 0.08(4) -0.01(2)
C936 0.41(7) 0.091(19) 0.17(4) 0.09(2) -0.01(4) -0.10(3)

loop_
_atom_type_symbol
_atom_type_description
_atom_type_scat_dispersion_real
_atom_type_scat_dispersion_imag
_atom_type_scat_source
C C 0.0033 0.0016 'International Tables Vol C Tables 4.2.6.8 and 6.1.1.4'
H H 0.0000 0.0000 'International Tables Vol C Tables 4.2.6.8 and 6.1.1.4'
N N 0.0061 0.0033 'International Tables Vol C Tables 4.2.6.8 and 6.1.1.4'
O O 0.0106 0.0060 'International Tables Vol C Tables 4.2.6.8 and 6.1.1.4'
Cr Cr 0.3209 0.6236 'International Tables Vol C Tables 4.2.6.8 and 6.1.1.4'
Mn Mn 0.3368 0.7283 'International Tables Vol C Tables 4.2.6.8 and 6.1.1.4'
B B 0.0013 0.0007 'International Tables Vol C Tables 4.2.6.8 and 6.1.1.4'

loop_
_geom_angle_atom_site_label_1
_geom_angle_atom_site_label_2
_geom_angle_atom_site_label_3
_geom_angle
_geom_angle_site_symmetry_1
_geom_angle_site_symmetry_3
O12 Mn1 O11 92.41(13) . .
O12 Mn1 N11 165.74(15) . .
O11 Mn1 N11 89.19(13) . .
O12 Mn1 N12 90.91(14) . .
O11 Mn1 N12 159.19(14) . .
N11 Mn1 N12 82.74(14) . .
O12 Mn1 N81 96.38(15) . .
O11 Mn1 N81 96.02(14) . .
N11 Mn1 N81 97.55(15) . .
N12 Mn1 N81 104.02(15) . .
O12 Mn1 Cr1 94.50(10) . .
O11 Mn1 Cr1 81.02(9) . .
N11 Mn1 Cr1 99.75(11) . .
N12 Mn1 Cr1 119.19(11) . .
N81 Mn1 Cr1 15.21(10) . .
O12 Mn1 Mn2 142.83(10) . .
O11 Mn1 Mn2 69.44(9) . .
N11 Mn1 Mn2 50.35(11) . .
N12 Mn1 Mn2 117.73(11) . .
N81 Mn1 Mn2 55.87(10) . .
Cr1 Mn1 Mn2 51.890(8) . .
O12 Mn1 Mn3 87.10(10) . .
O11 Mn1 Mn3 30.68(9) . .
N11 Mn1 Mn3 101.25(10) . .
N12 Mn1 Mn3 170.13(11) . .
N81 Mn1 Mn3 66.65(11) . .
Cr1 Mn1 Mn3 51.442(8) . .
Mn2 Mn1 Mn3 60.502(10) . .
O32 Mn3 O31 95.32(13) . .
O32 Mn3 N31 172.77(14) . .
O31 Mn3 N31 88.92(13) . .
O32 Mn3 N32 92.11(14) . .
O31 Mn3 N32 166.25(14) . .
N31 Mn3 N32 82.59(15) . .
O32 Mn3 N83 93.27(14) . .
O31 Mn3 N83 91.50(13) . .
N31 Mn3 N83 92.47(15) . .
N32 Mn3 N83 99.62(14) . .
O32 Mn3 O33 88.32(13) . .
O31 Mn3 O33 81.81(12) . .
N31 Mn3 O33 86.48(14) . .
N32 Mn3 O33 86.87(13) . .
N83 Mn3 O33 173.24(13) . .
O32 Mn3 Cr1 90.74(10) . .
O31 Mn3 Cr1 79.51(9) . .
N31 Mn3 Cr1 95.80(11) . .
N32 Mn3 Cr1 112.00(10) . .
N83 Mn3 Cr1 12.53(10) . .
O33 Mn3 Cr1 161.12(8) . .
O32 Mn3 Mn1 138.10(10) . .
O31 Mn3 Mn1 67.71(8) . .
N31 Mn3 Mn1 49.07(10) . .
N32 Mn3 Mn1 113.34(10) . .
N83 Mn3 Mn1 51.54(10) . .
O33 Mn3 Mn1 124.09(9) . .
Cr1 Mn3 Mn1 49.681(8) . .
O32 Mn3 Mn2 86.77(9) . .
O31 Mn3 Mn2 30.00(9) . .
N31 Mn3 Mn2 99.75(10) . .
N32 Mn3 Mn2 162.77(10) . .
N83 Mn3 Mn2 63.32(10) . .
O33 Mn3 Mn2 110.26(8) . .
Cr1 Mn3 Mn2 50.872(8) . .
Mn1 Mn3 Mn2 59.018(9) . .
O22 Mn2 O21 94.08(13) . .
O22 Mn2 N21 172.82(14) . .
O21 Mn2 N21 88.65(14) . .
O22 Mn2 N22 92.40(14) . .
O21 Mn2 N22 163.94(14) . .
N21 Mn2 N22 83.31(15) . .
O22 Mn2 N82 92.02(14) . .
O21 Mn2 N82 93.88(14) . .
N21 Mn2 N82 94.42(14) . .
N22 Mn2 N82 100.57(15) . .
O22 Mn2 N933 87.17(15) . .
O21 Mn2 N933 80.68(15) . .
N21 Mn2 N933 86.73(15) . .
N22 Mn2 N933 84.98(15) . .
N82 Mn2 N933 174.42(16) . .
O22 Mn2 Cr1 88.85(10) . .
O21 Mn2 Cr1 82.58(9) . .
N21 Mn2 Cr1 98.09(10) . .
N22 Mn2 Cr1 112.26(10) . .
N82 Mn2 Cr1 11.99(10) . .
N933 Mn2 Cr1 162.46(12) . .
O22 Mn2 Mn1 83.73(10) . .
O21 Mn2 Mn1 33.77(9) . .
N21 Mn2 Mn1 102.08(11) . .
N22 Mn2 Mn1 162.14(10) . .
N82 Mn2 Mn1 62.29(10) . .
N933 Mn2 Mn1 112.13(12) . .
Cr1 Mn2 Mn1 50.408(8) . .
O22 Mn2 Mn3 137.37(10) . .
O21 Mn2 Mn3 69.51(9) . .
N21 Mn2 Mn3 49.79(10) . .
N22 Mn2 Mn3 114.33(10) . .
N82 Mn2 Mn3 52.35(10) . .
N933 Mn2 Mn3 125.84(12) . .
Cr1 Mn2 Mn3 51.187(8) . .
Mn1 Mn2 Mn3 60.480(10) . .
C82 Cr1 C82 180.0 . 2_755
C82 Cr1 C81 91.10(17) . 2_755
C82 Cr1 C81 88.90(17) 2_755 2_755
C82 Cr1 C81 88.90(17) . .
C82 Cr1 C81 91.10(17) 2_755 .
C81 Cr1 C81 180.0 2_755 .
C82 Cr1 C83 91.48(16) . 2_755
C82 Cr1 C83 88.52(16) 2_755 2_755
C81 Cr1 C83 90.06(17) 2_755 2_755
C81 Cr1 C83 89.94(17) . 2_755
C82 Cr1 C83 88.52(16) . .
C82 Cr1 C83 91.48(16) 2_755 .
C81 Cr1 C83 89.94(17) 2_755 .
C81 Cr1 C83 90.06(17) . .
C83 Cr1 C83 179.998(1) 2_755 .
C82 Cr1 Mn1 86.70(12) . .
C82 Cr1 Mn1 93.30(12) 2_755 .
C81 Cr1 Mn1 169.19(12) 2_755 .
C81 Cr1 Mn1 10.80(12) . .
C83 Cr1 Mn1 100.56(12) 2_755 .
C83 Cr1 Mn1 79.43(12) . .
C82 Cr1 Mn2 9.04(12) . .
C82 Cr1 Mn2 170.96(12) 2_755 .
C81 Cr1 Mn2 100.09(11) 2_755 .
C81 Cr1 Mn2 79.91(11) . .
C83 Cr1 Mn2 92.32(11) 2_755 .
C83 Cr1 Mn2 87.68(11) . .
Mn1 Cr1 Mn2 77.701(10) . .
C82 Cr1 Mn3 78.69(12) . .
C82 Cr1 Mn3 101.31(12) 2_755 .
C81 Cr1 Mn3 90.32(12) 2_755 .
C81 Cr1 Mn3 89.68(12) . .
C83 Cr1 Mn3 170.17(11) 2_755 .
C83 Cr1 Mn3 9.83(11) . .
Mn1 Cr1 Mn3 78.877(11) . .
Mn2 Cr1 Mn3 77.941(10) . .
C1 O11 Mn1 122.8(3) . .
C101 O12 Mn1 130.8(3) . .
C3 O21 Mn2 121.3(3) . .
C201 O22 Mn2 131.4(3) . .
C5 O31 Mn3 123.9(3) . .
C301 O32 Mn3 131.3(3) . .
C11 N11 C13 122.4(4) . .
C11 N11 Mn1 124.5(3) . .
C13 N11 Mn1 112.5(3) . .
C17 N12 C14 120.6(4) . .
C17 N12 Mn1 125.0(3) . .
C14 N12 Mn1 114.3(3) . .
C21 N21 C23 124.3(4) . .
C21 N21 Mn2 124.6(3) . .
C23 N21 Mn2 111.0(3) . .
C27 N22 C24 122.8(4) . .
C27 N22 Mn2 123.6(3) . .
C24 N22 Mn2 113.5(3) . .
C31 N31 C33 123.0(4) . .
C31 N31 Mn3 125.3(3) . .
C33 N31 Mn3 111.4(3) . .
C37 N32 C34 121.0(4) . .
C37 N32 Mn3 124.2(3) . .
C34 N32 Mn3 114.7(3) . .
O11 C1 C2 121.8(4) . .
O11 C1 C6 117.9(4) . .
C2 C1 C6 120.2(4) . .
C3 C2 C1 119.1(4) . .
C3 C2 C11 120.0(4) . .
C1 C2 C11 120.8(4) . .
O21 C3 C2 116.9(4) . .
O21 C3 C4 121.7(4) . .
C2 C3 C4 121.3(4) . .
C3 C4 C5 118.5(4) . .
C3 C4 C21 121.4(4) . .
C5 C4 C21 120.2(4) . .
O31 C5 C6 121.8(4) . .
O31 C5 C4 117.7(4) . .
C6 C5 C4 120.5(4) . .
C5 C6 C1 119.0(4) . .
C5 C6 C31 121.5(4) . .
C1 C6 C31 119.5(4) . .
N11 C11 C2 120.6(4) . .
N11 C11 C12 118.5(4) . .
C2 C11 C12 120.6(4) . .
C11 C12 H12A 109.5 . .
C11 C12 H12B 109.5 . .
H12A C12 H12B 109.5 . .
C11 C12 H12C 109.5 . .
H12A C12 H12C 109.5 . .
H12B C12 H12C 109.5 . .
N11 C13 C14 108.7(3) . .
N11 C13 H13B 109.9 . .
C14 C13 H13B 109.9 . .
N11 C13 H13C 109.9 . .
C14 C13 H13C 109.9 . .
H13B C13 H13C 108.3 . .
N12 C14 C13 105.1(3) . .
N12 C14 C16 113.0(4) . .
C13 C14 C16 109.6(4) . .
N12 C14 C15 106.8(4) . .
C13 C14 C15 110.9(4) . .
C16 C14 C15 111.3(4) . .
C14 C15 H15E 109.5 . .
C14 C15 H15F 109.5 . .
H15E C15 H15F 109.5 . .
C14 C15 H15K 109.5 . .
H15E C15 H15K 109.5 . .
H15F C15 H15K 109.5 . .
C14 C16 H16E 109.5 . .
C14 C16 H16F 109.5 . .
H16E C16 H16F 109.5 . .
C14 C16 H16G 109.5 . .
H16E C16 H16G 109.5 . .
H16F C16 H16G 109.5 . .
N12 C17 C102 126.6(4) . .
N12 C17 H17K 116.7 . .
C102 C17 H17K 116.7 . .
N21 C21 C4 120.5(4) . .
N21 C21 C22 119.2(4) . .
C4 C21 C22 120.2(4) . .
C21 C22 H22A 109.5 . .
C21 C22 H22B 109.5 . .
H22A C22 H22B 109.5 . .
C21 C22 H22C 109.5 . .
H22A C22 H22C 109.5 . .
H22B C22 H22C 109.5 . .
N21 C23 C24 108.1(3) . .
N21 C23 H23I 110.1 . .
C24 C23 H23I 110.1 . .
N21 C23 H23J 110.1 . .
C24 C23 H23J 110.1 . .
H23I C23 H23J 108.4 . .
N22 C24 C23 106.1(4) . .
N22 C24 C25 107.7(4) . .
C23 C24 C25 109.9(4) . .
N22 C24 C26 113.9(4) . .
C23 C24 C26 109.2(4) . .
C25 C24 C26 110.0(4) . .
C24 C25 H25I 109.5 . .
C24 C25 H25J 109.5 . .
H25I C25 H25J 109.5 . .
C24 C25 H25K 109.5 . .
H25I C25 H25K 109.5 . .
H25J C25 H25K 109.5 . .
C24 C26 H26E 109.5 . .
C24 C26 H26F 109.5 . .
H26E C26 H26F 109.5 . .
C24 C26 H26G 109.5 . .
H26E C26 H26G 109.5 . .
H26F C26 H26G 109.5 . .
N22 C27 C202 127.6(4) . .
N22 C27 H27B 116.2 . .
C202 C27 H27B 116.2 . .
N31 C31 C6 120.8(4) . .
N31 C31 C32 119.7(4) . .
C6 C31 C32 119.3(4) . .
C31 C32 H32A 109.5 . .
C31 C32 H32B 109.5 . .
H32A C32 H32B 109.5 . .
C31 C32 H32C 109.5 . .
H32A C32 H32C 109.5 . .
H32B C32 H32C 109.5 . .
N31 C33 C34 107.9(4) . .
N31 C33 H33A 110.1 . .
C34 C33 H33A 110.1 . .
N31 C33 H33B 110.1 . .
C34 C33 H33B 110.1 . .
H33A C33 H33B 108.4 . .
N32 C34 C35 107.8(4) . .
N32 C34 C36 113.6(4) . .
C35 C34 C36 111.7(4) . .
N32 C34 C33 105.0(3) . .
C35 C34 C33 110.5(4) . .
C36 C34 C33 108.1(4) . .
C34 C35 H35A 109.5 . .
C34 C35 H35B 109.5 . .
H35A C35 H35B 109.5 . .
C34 C35 H35C 109.5 . .
H35A C35 H35C 109.5 . .
H35B C35 H35C 109.5 . .
C34 C36 H36A 109.5 . .
C34 C36 H36B 109.5 . .
H36A C36 H36B 109.5 . .
C34 C36 H36C 109.5 . .
H36A C36 H36C 109.5 . .
H36B C36 H36C 109.5 . .
N32 C37 C302 127.7(4) . .
N32 C37 H37A 116.2 . .
C302 C37 H37A 116.2 . .
N81 C81 Cr1 177.8(4) . .
C81 N81 Mn1 156.1(4) . .
N82 C82 Cr1 177.2(4) . .
C82 N82 Mn2 161.4(4) . .
N83 C83 Cr1 176.6(4) . .
C83 N83 Mn3 161.0(4) . .
O12 C101 C102 121.8(4) . .
O12 C101 C106 119.6(4) . .
C102 C101 C106 118.6(4) . .
C103 C102 C101 121.0(4) . .
C103 C102 C17 117.0(4) . .
C101 C102 C17 121.9(4) . .
C104 C103 C102 120.8(4) . .
C104 C103 H10F 119.6 . .
C102 C103 H10F 119.6 . .
C103 C104 C105 117.3(4) . .
C103 C104 C120 121.0(4) . .
C105 C104 C120 121.6(4) . .
C106 C105 C104 124.6(4) . .
C106 C105 H10E 117.7 . .
C104 C105 H10E 117.7 . .
C105 C106 C101 117.5(4) . .
C105 C106 C110 122.9(4) . .
C101 C106 C110 119.6(4) . .
C112 C110 C111 108.5(4) . .
C112 C110 C113 110.9(4) . .
C111 C110 C113 106.6(4) . .
C112 C110 C106 109.7(4) . .
C111 C110 C106 110.8(4) . .
C113 C110 C106 110.2(4) . .
C110 C111 H11B 109.5 . .
C110 C111 H11C 109.5 . .
H11B C111 H11C 109.5 . .
C110 C111 H11D 109.5 . .
H11B C111 H11D 109.5 . .
H11C C111 H11D 109.5 . .
C110 C112 H12F 109.5 . .
C110 C112 H12G 109.5 . .
H12F C112 H12G 109.5 . .
C110 C112 H12H 109.5 . .
H12F C112 H12H 109.5 . .
H12G C112 H12H 109.5 . .
C110 C113 H12I 109.5 . .
C110 C113 H12J 109.5 . .
H12I C113 H12J 109.5 . .
C110 C113 H12K 109.5 . .
H12I C113 H12K 109.5 . .
H12J C113 H12K 109.5 . .
C121 C120 C123 111.8(8) . .
C121 C120 C104 109.8(5) . .
C123 C120 C104 110.5(5) . .
C121 C120 C122 105.8(7) . .
C123 C120 C122 108.4(7) . .
C104 C120 C122 110.4(5) . .
C120 C121 H12L 109.5 . .
C120 C121 H12M 109.5 . .
H12L C121 H12M 109.5 . .
C120 C121 H12N 109.5 . .
H12L C121 H12N 109.5 . .
H12M C121 H12N 109.5 . .
C120 C122 H12R 109.5 . .
C120 C122 H12S 109.5 . .
H12R C122 H12S 109.5 . .
C120 C122 H12T 109.5 . .
H12R C122 H12T 109.5 . .
H12S C122 H12T 109.5 . .
C120 C123 H12O 109.5 . .
C120 C123 H12P 109.5 . .
H12O C123 H12P 109.5 . .
C120 C123 H12Q 109.5 . .
H12O C123 H12Q 109.5 . .
H12P C123 H12Q 109.5 . .
O22 C201 C202 122.6(4) . .
O22 C201 C206 118.6(4) . .
C202 C201 C206 118.8(4) . .
C203 C202 C201 120.1(4) . .
C203 C202 C27 117.9(4) . .
C201 C202 C27 122.0(4) . .
C204 C203 C202 121.9(5) . .
C204 C203 H20D 119.1 . .
C202 C203 H20D 119.1 . .
C203 C204 C205 116.6(4) . .
C203 C204 C220 123.0(5) . .
C205 C204 C220 120.4(4) . .
C206 C205 C204 124.8(5) . .
C206 C205 H20C 117.6 . .
C204 C205 H20C 117.6 . .
C205 C206 C201 117.8(4) . .
C205 C206 C210 122.6(4) . .
C201 C206 C210 119.6(4) . .
C206 C210 C212 110.3(4) . .
C206 C210 C213 110.4(4) . .
C212 C210 C213 110.3(5) . .
C206 C210 C211 111.4(4) . .
C212 C210 C211 107.1(4) . .
C213 C210 C211 107.2(4) . .
C210 C211 H21U 109.5 . .
C210 C211 H21V 109.5 . .
H21U C211 H21V 109.5 . .
C210 C211 H21W 109.5 . .
H21U C211 H21W 109.5 . .
H21V C211 H21W 109.5 . .
C210 C212 H21I 109.5 . .
C210 C212 H21J 109.5 . .
H21I C212 H21J 109.5 . .
C210 C212 H21K 109.5 . .
H21I C212 H21K 109.5 . .
H21J C212 H21K 109.5 . .
C210 C213 H21F 109.5 . .
C210 C213 H21G 109.5 . .
H21F C213 H21G 109.5 . .
C210 C213 H21H 109.5 . .
H21F C213 H21H 109.5 . .
H21G C213 H21H 109.5 . .
C221 C220 C223 108.1(6) . .
C221 C220 C222 107.0(5) . .
C223 C220 C222 109.8(6) . .
C221 C220 C204 112.8(5) . .
C223 C220 C204 109.9(5) . .
C222 C220 C204 109.2(5) . .
C220 C221 H22G 109.5 . .
C220 C221 H22H 109.5 . .
H22G C221 H22H 109.5 . .
C220 C221 H22I 109.5 . .
H22G C221 H22I 109.5 . .
H22H C221 H22I 109.5 . .
C220 C222 H22M 109.5 . .
C220 C222 H22N 109.5 . .
H22M C222 H22N 109.5 . .
C220 C222 H22O 109.5 . .
H22M C222 H22O 109.5 . .
H22N C222 H22O 109.5 . .
C220 C223 H22P 109.5 . .
C220 C223 H22Q 109.5 . .
H22P C223 H22Q 109.5 . .
C220 C223 H22R 109.5 . .
H22P C223 H22R 109.5 . .
H22Q C223 H22R 109.5 . .
O32 C301 C306 119.1(4) . .
O32 C301 C302 122.0(4) . .
C306 C301 C302 119.0(4) . .
C303 C302 C301 119.8(4) . .
C303 C302 C37 117.7(4) . .
C301 C302 C37 122.5(4) . .
C304 C303 C302 122.0(4) . .
C304 C303 H30B 119.0 . .
C302 C303 H30B 119.0 . .
C303 C304 C305 117.1(4) . .
C303 C304 C320 123.3(4) . .
C305 C304 C320 119.5(4) . .
C306 C305 C304 124.2(4) . .
C306 C305 H30A 117.9 . .
C304 C305 H30A 117.9 . .
C305 C306 C301 117.8(4) . .
C305 C306 C310 121.8(4) . .
C301 C306 C310 120.3(4) . .
C311 C310 C313 107.7(4) . .
C311 C310 C306 111.6(4) . .
C313 C310 C306 110.0(4) . .
C311 C310 C312 107.3(4) . .
C313 C310 C312 110.5(4) . .
C306 C310 C312 109.7(4) . .
C310 C311 H31G 109.5 . .
C310 C311 H31H 109.5 . .
H31G C311 H31H 109.5 . .
C310 C311 H31I 109.5 . .
H31G C311 H31I 109.5 . .
H31H C311 H31I 109.5 . .
C310 C312 H31D 109.5 . .
C310 C312 H31E 109.5 . .
H31D C312 H31E 109.5 . .
C310 C312 H31F 109.5 . .
H31D C312 H31F 109.5 . .
H31E C312 H31F 109.5 . .
C310 C313 H31A 109.5 . .
C310 C313 H31B 109.5 . .
H31A C313 H31B 109.5 . .
C310 C313 H31C 109.5 . .
H31A C313 H31C 109.5 . .
H31B C313 H31C 109.5 . .
C322 C320 C323 110.0(4) . .
C322 C320 C304 109.7(4) . .
C323 C320 C304 109.6(4) . .
C322 C320 C321 108.1(4) . .
C323 C320 C321 107.7(4) . .
C304 C320 C321 111.8(4) . .
C320 C321 H32D 109.5 . .
C320 C321 H32E 109.5 . .
H32D C321 H32E 109.5 . .
C320 C321 H32F 109.5 . .
H32D C321 H32F 109.5 . .
H32E C321 H32F 109.5 . .
C320 C322 H32G 109.5 . .
C320 C322 H32H 109.5 . .
H32G C322 H32H 109.5 . .
C320 C322 H32I 109.5 . .
H32G C322 H32I 109.5 . .
H32H C322 H32I 109.5 . .
C320 C323 H32J 109.5 . .
C320 C323 H32K 109.5 . .
H32J C323 H32K 109.5 . .
C320 C323 H32L 109.5 . .
H32J C323 H32L 109.5 . .
H32K C323 H32L 109.5 . .
C934 N933 Mn2 145.9(5) . .
C934 C933 H93F 109.5 . .
C934 C933 H93G 109.5 . .
H93F C933 H93G 109.5 . .
C934 C933 H93H 109.5 . .
H93F C933 H93H 109.5 . .
H93G C933 H93H 109.5 . .
N933 C934 C933 179.0(7) . .
O42 Mn4 O41 95.51(13) . .
O42 Mn4 N41 172.84(15) . .
O41 Mn4 N41 88.18(14) . .
O42 Mn4 N42 92.15(14) . .
O41 Mn4 N42 163.14(15) . .
N41 Mn4 N42 82.73(15) . .
O42 Mn4 N84 92.15(14) . .
O41 Mn4 N84 92.70(14) . .
N41 Mn4 N84 93.81(15) . .
N42 Mn4 N84 102.01(15) . .
O42 Mn4 N441 86.03(16) . .
O41 Mn4 N441 82.45(15) . .
N41 Mn4 N441 88.39(16) . .
N42 Mn4 N441 83.13(16) . .
N84 Mn4 N441 174.62(16) . .
O42 Mn4 Cr2 88.16(10) . .
O41 Mn4 Cr2 80.80(9) . .
N41 Mn4 Cr2 98.51(11) . .
N42 Mn4 Cr2 114.50(11) . .
N84 Mn4 Cr2 12.98(11) . .
N441 Mn4 Cr2 161.65(12) . .
O42 Mn4 Mn6 136.47(10) . .
O41 Mn4 Mn6 69.08(8) . .
N41 Mn4 Mn6 50.66(11) . .
N42 Mn4 Mn6 114.43(10) . .
N84 Mn4 Mn6 50.47(10) . .
N441 Mn4 Mn6 128.90(12) . .
Cr2 Mn4 Mn6 50.174(8) . .
O42 Mn4 Mn5 85.62(9) . .
O41 Mn4 Mn5 31.13(10) . .
N41 Mn4 Mn5 100.60(11) . .
N42 Mn4 Mn5 165.33(11) . .
N84 Mn4 Mn5 63.65(11) . .
N441 Mn4 Mn5 111.12(12) . .
Cr2 Mn4 Mn5 50.995(8) . .
Mn6 Mn4 Mn5 59.832(10) . .
O52 Mn5 O51 95.40(13) . .
O52 Mn5 N51 173.06(15) . .
O51 Mn5 N51 88.49(14) . .
O52 Mn5 N52 91.69(14) . .
O51 Mn5 N52 165.58(14) . .
N51 Mn5 N52 83.28(15) . .
O52 Mn5 N85 92.46(15) . .
O51 Mn5 N85 91.99(14) . .
N51 Mn5 N85 93.14(15) . .
N52 Mn5 N85 100.24(15) . .
O52 Mn5 N551 89.24(15) . .
O51 Mn5 N551 84.35(14) . .
N51 Mn5 N551 85.42(15) . .
N52 Mn5 N551 83.21(15) . .
N85 Mn5 N551 176.10(15) . .
O52 Mn5 Cr2 90.38(10) . .
O51 Mn5 Cr2 80.10(9) . .
N51 Mn5 Cr2 95.95(11) . .
N52 Mn5 Cr2 112.45(11) . .
N85 Mn5 Cr2 12.32(10) . .
N551 Mn5 Cr2 164.34(10) . .
O52 Mn5 Mn6 86.14(10) . .
O51 Mn5 Mn6 31.75(9) . .
N51 Mn5 Mn6 100.11(11) . .
N52 Mn5 Mn6 162.05(11) . .
N85 Mn5 Mn6 62.12(10) . .
N551 Mn5 Mn6 114.54(10) . .
Cr2 Mn5 Mn6 49.832(8) . .
O52 Mn5 Mn4 138.57(10) . .
O51 Mn5 Mn4 67.69(9) . .
N51 Mn5 Mn4 48.33(11) . .
N52 Mn5 Mn4 114.06(11) . .
N85 Mn5 Mn4 52.88(10) . .
N551 Mn5 Mn4 124.07(11) . .
Cr2 Mn5 Mn4 50.653(9) . .
Mn6 Mn5 Mn4 59.220(10) . .
O62 Mn6 O61 92.97(13) . .
O62 Mn6 N61 169.42(15) . .
O61 Mn6 N61 88.06(14) . .
O62 Mn6 N62 92.53(14) . .
O61 Mn6 N62 159.69(14) . .
N61 Mn6 N62 83.07(15) . .
O62 Mn6 N86 94.25(15) . .
O61 Mn6 N86 97.52(14) . .
N61 Mn6 N86 96.06(15) . .
N62 Mn6 N86 101.54(15) . .
O62 Mn6 Cr2 89.18(10) . .
O61 Mn6 Cr2 84.32(9) . .
N61 Mn6 Cr2 101.41(11) . .
N62 Mn6 Cr2 115.30(11) . .
N86 Mn6 Cr2 14.42(10) . .
O62 Mn6 Mn4 83.56(9) . .
O61 Mn6 Mn4 33.92(9) . .
N61 Mn6 Mn4 102.86(10) . .
N62 Mn6 Mn4 166.39(11) . .
N86 Mn6 Mn4 65.90(10) . .
Cr2 Mn6 Mn4 51.804(8) . .
O62 Mn6 Mn5 137.89(9) . .
O61 Mn6 Mn5 70.63(9) . .
N61 Mn6 Mn5 52.13(10) . .
N62 Mn6 Mn5 116.44(11) . .
N86 Mn6 Mn5 52.33(11) . .
Cr2 Mn6 Mn5 51.794(9) . .
Mn4 Mn6 Mn5 60.948(10) . .
C86 Cr2 C86 179.998(1) 2_766 .
C86 Cr2 C85 88.58(17) 2_766 2_766
C86 Cr2 C85 91.42(17) . 2_766
C86 Cr2 C85 91.42(17) 2_766 .
C86 Cr2 C85 88.58(17) . .
C85 Cr2 C85 179.997(1) 2_766 .
C86 Cr2 C84 88.90(17) 2_766 2_766
C86 Cr2 C84 91.10(17) . 2_766
C85 Cr2 C84 89.03(17) 2_766 2_766
C85 Cr2 C84 90.97(17) . 2_766
C86 Cr2 C84 91.10(17) 2_766 .
C86 Cr2 C84 88.89(17) . .
C85 Cr2 C84 90.97(17) 2_766 .
C85 Cr2 C84 89.03(17) . .
C84 Cr2 C84 179.997(1) 2_766 .
C86 Cr2 Mn6 168.90(12) 2_766 .
C86 Cr2 Mn6 11.10(12) . .
C85 Cr2 Mn6 91.73(12) 2_766 .
C85 Cr2 Mn6 88.27(12) . .
C84 Cr2 Mn6 102.20(11) 2_766 .
C84 Cr2 Mn6 77.80(11) . .
C86 Cr2 Mn4 91.02(12) 2_766 .
C86 Cr2 Mn4 88.98(12) . .
C85 Cr2 Mn4 100.73(12) 2_766 .
C85 Cr2 Mn4 79.27(12) . .
C84 Cr2 Mn4 170.24(12) 2_766 .
C84 Cr2 Mn4 9.76(12) . .
Mn6 Cr2 Mn4 78.022(11) . .
C86 Cr2 Mn5 101.32(12) 2_766 .
C86 Cr2 Mn5 78.68(12) . .
C85 Cr2 Mn5 170.06(12) 2_766 .
C85 Cr2 Mn5 9.95(12) . .
C84 Cr2 Mn5 92.09(12) 2_766 .
C84 Cr2 Mn5 87.91(12) . .
Mn6 Cr2 Mn5 78.374(11) . .
Mn4 Cr2 Mn5 78.352(11) . .
C71 O41 Mn4 122.9(3) . .
C401 O42 Mn4 131.3(3) . .
C73 O51 Mn5 123.8(3) . .
C501 O52 Mn5 131.5(3) . .
C75 O61 Mn6 120.5(3) . .
C601 O62 Mn6 132.2(3) . .
C41 N41 C43 123.3(4) . .
C41 N41 Mn4 124.7(3) . .
C43 N41 Mn4 111.9(3) . .
C47 N42 C44 120.4(4) . .
C47 N42 Mn4 125.0(3) . .
C44 N42 Mn4 114.6(3) . .
C51 N51 C53 123.5(4) . .
C51 N51 Mn5 125.3(3) . .
C53 N51 Mn5 111.0(3) . .
C57 N52 C54 120.9(4) . .
C57 N52 Mn5 124.9(3) . .
C54 N52 Mn5 114.2(3) . .
C61 N61 C63 124.1(4) . .
C61 N61 Mn6 124.0(3) . .
C63 N61 Mn6 111.9(3) . .
C67 N62 C64 122.4(4) . .
C67 N62 Mn6 123.8(3) . .
C64 N62 Mn6 113.8(3) . .
N41 C41 C76 120.9(4) . .
N41 C41 C42 119.4(4) . .
C76 C41 C42 119.4(4) . .
C41 C42 H42A 109.5 . .
C41 C42 H42B 109.5 . .
H42A C42 H42B 109.5 . .
C41 C42 H42C 109.5 . .
H42A C42 H42C 109.5 . .
H42B C42 H42C 109.5 . .
N41 C43 C44 108.7(4) . .
N41 C43 H43A 109.9 . .
C44 C43 H43A 109.9 . .
N41 C43 H43B 109.9 . .
C44 C43 H43B 109.9 . .
H43A C43 H43B 108.3 . .
N42 C44 C43 105.2(4) . .
N42 C44 C45 113.2(4) . .
C43 C44 C45 110.1(4) . .
N42 C44 C46 106.8(4) . .
C43 C44 C46 110.2(4) . .
C45 C44 C46 111.2(4) . .
C44 C45 H45A 109.5 . .
C44 C45 H45B 109.5 . .
H45A C45 H45B 109.5 . .
C44 C45 H45C 109.5 . .
H45A C45 H45C 109.5 . .
H45B C45 H45C 109.5 . .
C44 C46 H46A 109.5 . .
C44 C46 H46B 109.5 . .
H46A C46 H46B 109.5 . .
C44 C46 H46C 109.5 . .
H46A C46 H46C 109.5 . .
H46B C46 H46C 109.5 . .
N42 C47 C402 125.9(4) . .
N42 C47 H47A 117.0 . .
C402 C47 H47A 117.0 . .
N51 C51 C72 121.7(4) . .
N51 C51 C52 119.1(4) . .
C72 C51 C52 118.9(4) . .
C51 C52 H52A 109.5 . .
C51 C52 H52B 109.5 . .
H52A C52 H52B 109.5 . .
C51 C52 H52C 109.5 . .
H52A C52 H52C 109.5 . .
H52B C52 H52C 109.5 . .
N51 C53 C54 109.5(4) . .
N51 C53 H53A 109.8 . .
C54 C53 H53A 109.8 . .
N51 C53 H53B 109.8 . .
C54 C53 H53B 109.8 . .
H53A C53 H53B 108.2 . .
N52 C54 C56 107.7(4) . .
N52 C54 C53 105.3(3) . .
C56 C54 C53 110.9(4) . .
N52 C54 C55 112.6(4) . .
C56 C54 C55 111.7(4) . .
C53 C54 C55 108.6(4) . .
C54 C55 H55A 109.5 . .
C54 C55 H55B 109.5 . .
H55A C55 H55B 109.5 . .
C54 C55 H55C 109.5 . .
H55A C55 H55C 109.5 . .
H55B C55 H55C 109.5 . .
C54 C56 H56A 109.5 . .
C54 C56 H56B 109.5 . .
H56A C56 H56B 109.5 . .
C54 C56 H56C 109.5 . .
H56A C56 H56C 109.5 . .
H56B C56 H56C 109.5 . .
N52 C57 C502 126.5(4) . .
N52 C57 H57A 116.7 . .
C502 C57 H57A 116.7 . .
N61 C61 C74 120.0(4) . .
N61 C61 C62 119.9(4) . .
C74 C61 C62 119.8(4) . .
C61 C62 H62A 109.5 . .
C61 C62 H62B 109.5 . .
H62A C62 H62B 109.5 . .
C61 C62 H62C 109.5 . .
H62A C62 H62C 109.5 . .
H62B C62 H62C 109.5 . .
N61 C63 C64 107.4(3) . .
N61 C63 H63A 110.2 . .
C64 C63 H63A 110.2 . .
N61 C63 H63B 110.2 . .
C64 C63 H63B 110.2 . .
H63A C63 H63B 108.5 . .
N62 C64 C63 105.1(3) . .
N62 C64 C65 113.8(4) . .
C63 C64 C65 109.7(4) . .
N62 C64 C66 107.9(4) . .
C63 C64 C66 109.8(4) . .
C65 C64 C66 110.5(4) . .
C64 C65 H65A 109.5 . .
C64 C65 H65B 109.5 . .
H65A C65 H65B 109.5 . .
C64 C65 H65C 109.5 . .
H65A C65 H65C 109.5 . .
H65B C65 H65C 109.5 . .
C64 C66 H66A 109.5 . .
C64 C66 H66B 109.5 . .
H66A C66 H66B 109.5 . .
C64 C66 H66C 109.5 . .
H66A C66 H66C 109.5 . .
H66B C66 H66C 109.5 . .
N62 C67 C602 127.5(4) . .
N62 C67 H67A 116.2 . .
C602 C67 H67A 116.2 . .
O41 C71 C72 117.6(4) . .
O41 C71 C76 120.9(4) . .
C72 C71 C76 121.5(4) . .
C71 C72 C73 119.0(4) . .
C71 C72 C51 120.3(4) . .
C73 C72 C51 120.7(4) . .
O51 C73 C72 121.6(4) . .
O51 C73 C74 118.5(4) . .
C72 C73 C74 119.8(4) . .
C75 C74 C73 119.4(4) . .
C75 C74 C61 120.5(4) . .
C73 C74 C61 120.0(4) . .
O61 C75 C74 122.3(4) . .
O61 C75 C76 116.7(4) . .
C74 C75 C76 120.9(4) . .
C71 C76 C75 118.0(4) . .
C71 C76 C41 122.0(4) . .
C75 C76 C41 120.0(4) . .
N84 C84 Cr2 177.2(4) . .
C84 N84 Mn4 159.9(4) . .
N85 C85 Cr2 175.7(4) . .
C85 N85 Mn5 162.0(4) . .
N86 C86 Cr2 175.1(4) . .
C86 N86 Mn6 158.9(4) . .
O42 C401 C402 121.8(4) . .
O42 C401 C406 118.9(4) . .
C402 C401 C406 119.2(4) . .
C401 C402 C403 120.1(4) . .
C401 C402 C47 123.5(4) . .
C403 C402 C47 116.4(4) . .
C404 C403 C402 121.6(4) . .
C404 C403 H40B 119.2 . .
C402 C403 H40B 119.2 . .
C403 C404 C405 117.4(4) . .
C403 C404 C420 122.1(4) . .
C405 C404 C420 120.5(4) . .
C404 C405 C406 124.8(4) . .
C404 C405 H40A 117.6 . .
C406 C405 H40A 117.6 . .
C405 C406 C401 116.8(4) . .
C405 C406 C410 123.2(4) . .
C401 C406 C410 120.0(4) . .
C413 C410 C406 111.7(4) . .
C413 C410 C412 107.6(4) . .
C406 C410 C412 111.7(4) . .
C413 C410 C411 108.9(4) . .
C406 C410 C411 109.9(4) . .
C412 C410 C411 107.0(4) . .
C410 C411 H41A 109.5 . .
C410 C411 H41B 109.5 . .
H41A C411 H41B 109.5 . .
C410 C411 H41C 109.5 . .
H41A C411 H41C 109.5 . .
H41B C411 H41C 109.5 . .
C410 C412 H41D 109.5 . .
C410 C412 H41E 109.5 . .
H41D C412 H41E 109.5 . .
C410 C412 H41F 109.5 . .
H41D C412 H41F 109.5 . .
H41E C412 H41F 109.5 . .
C410 C413 H41G 109.5 . .
C410 C413 H41H 109.5 . .
H41G C413 H41H 109.5 . .
C410 C413 H41I 109.5 . .
H41G C413 H41I 109.5 . .
H41H C413 H41I 109.5 . .
C423 C420 C422 108.4(4) . .
C423 C420 C421 107.2(4) . .
C422 C420 C421 110.0(4) . .
C423 C420 C404 112.2(4) . .
C422 C420 C404 110.0(4) . .
C421 C420 C404 108.9(4) . .
C420 C421 H42J 109.5 . .
C420 C421 H42K 109.5 . .
H42J C421 H42K 109.5 . .
C420 C421 H42L 109.5 . .
H42J C421 H42L 109.5 . .
H42K C421 H42L 109.5 . .
C420 C422 H42D 109.5 . .
C420 C422 H42E 109.5 . .
H42D C422 H42E 109.5 . .
C420 C422 H42F 109.5 . .
H42D C422 H42F 109.5 . .
H42E C422 H42F 109.5 . .
C420 C423 H42G 109.5 . .
C420 C423 H42H 109.5 . .
H42G C423 H42H 109.5 . .
C420 C423 H42I 109.5 . .
H42G C423 H42I 109.5 . .
H42H C423 H42I 109.5 . .
C441 N441 Mn4 165.0(6) . .
N441 C441 C442 179.0(8) . .
C441 C442 H44A 109.5 . .
C441 C442 H44B 109.5 . .
H44A C442 H44B 109.5 . .
C441 C442 H44C 109.5 . .
H44A C442 H44C 109.5 . .
H44B C442 H44C 109.5 . .
O52 C501 C502 122.5(4) . .
O52 C501 C506 118.9(4) . .
C502 C501 C506 118.6(4) . .
C503 C502 C501 120.6(4) . .
C503 C502 C57 117.0(4) . .
C501 C502 C57 122.3(4) . .
C504 C503 C502 121.9(5) . .
C504 C503 H50B 119.0 . .
C502 C503 H50B 119.0 . .
C503 C504 C505 116.3(5) . .
C503 C504 C520 123.1(5) . .
C505 C504 C520 120.6(4) . .
C506 C505 C504 124.4(4) . .
C506 C505 H50A 117.8 . .
C504 C505 H50A 117.8 . .
C505 C506 C501 118.0(4) . .
C505 C506 C510 123.1(4) . .
C501 C506 C510 118.9(4) . .
C512 C510 C511 111.2(5) . .
C512 C510 C506 110.6(4) . .
C511 C510 C506 110.4(4) . .
C512 C510 C513 107.1(4) . .
C511 C510 C513 107.3(4) . .
C506 C510 C513 110.2(4) . .
C510 C511 H51G 109.5 . .
C510 C511 H51H 109.5 . .
H51G C511 H51H 109.5 . .
C510 C511 H51I 109.5 . .
H51G C511 H51I 109.5 . .
H51H C511 H51I 109.5 . .
C510 C512 H51A 109.5 . .
C510 C512 H51B 109.5 . .
H51A C512 H51B 109.5 . .
C510 C512 H51C 109.5 . .
H51A C512 H51C 109.5 . .
H51B C512 H51C 109.5 . .
C510 C513 H51D 109.5 . .
C510 C513 H51E 109.5 . .
H51D C513 H51E 109.5 . .
C510 C513 H51F 109.5 . .
H51D C513 H51F 109.5 . .
H51E C513 H51F 109.5 . .
C523 C520 C521 110.5(7) . .
C523 C520 C504 110.2(5) . .
C521 C520 C504 109.5(5) . .
C523 C520 C522 107.9(6) . .
C521 C520 C522 106.9(6) . .
C504 C520 C522 111.8(5) . .
C520 C521 H52D 109.5 . .
C520 C521 H52E 109.5 . .
H52D C521 H52E 109.5 . .
C520 C521 H52F 109.5 . .
H52D C521 H52F 109.5 . .
H52E C521 H52F 109.5 . .
C520 C522 H52G 109.5 . .
C520 C522 H52H 109.5 . .
H52G C522 H52H 109.5 . .
C520 C522 H52I 109.5 . .
H52G C522 H52I 109.5 . .
H52H C522 H52I 109.5 . .
C520 C523 H52J 109.5 . .
C520 C523 H52K 109.5 . .
H52J C523 H52K 109.5 . .
C520 C523 H52L 109.5 . .
H52J C523 H52L 109.5 . .
H52K C523 H52L 109.5 . .
C551 N551 Mn5 177.3(4) . .
N551 C551 C552 179.0(6) . .
C551 C552 H55D 109.5 . .
C551 C552 H55E 109.5 . .
H55D C552 H55E 109.5 . .
C551 C552 H55F 109.5 . .
H55D C552 H55F 109.5 . .
H55E C552 H55F 109.5 . .
O62 C601 C606 119.2(4) . .
O62 C601 C602 120.9(4) . .
C606 C601 C602 119.9(4) . .
C603 C602 C67 118.0(4) . .
C603 C602 C601 119.0(4) . .
C67 C602 C601 123.0(4) . .
C604 C603 C602 122.3(4) . .
C604 C603 H60A 118.9 . .
C602 C603 H60A 118.9 . .
C603 C604 C605 117.2(4) . .
C603 C604 C620 123.0(4) . .
C605 C604 C620 119.8(4) . .
C606 C605 C604 124.2(4) . .
C606 C605 H60B 117.9 . .
C604 C605 H60B 117.9 . .
C605 C606 C601 117.4(4) . .
C605 C606 C610 122.2(4) . .
C601 C606 C610 120.4(4) . .
C613 C610 C612 107.6(5) . .
C613 C610 C606 111.4(4) . .
C612 C610 C606 110.3(4) . .
C613 C610 C611 108.4(4) . .
C612 C610 C611 110.0(4) . .
C606 C610 C611 109.1(4) . .
C610 C611 H61A 109.5 . .
C610 C611 H61B 109.5 . .
H61A C611 H61B 109.5 . .
C610 C611 H61C 109.5 . .
H61A C611 H61C 109.5 . .
H61B C611 H61C 109.5 . .
C610 C612 H61D 109.5 . .
C610 C612 H61E 109.5 . .
H61D C612 H61E 109.5 . .
C610 C612 H61F 109.5 . .
H61D C612 H61F 109.5 . .
H61E C612 H61F 109.5 . .
C610 C613 H61G 109.5 . .
C610 C613 H61H 109.5 . .
H61G C613 H61H 109.5 . .
C610 C613 H61I 109.5 . .
H61G C613 H61I 109.5 . .
H61H C613 H61I 109.5 . .
C623 C620 C621 111.5(6) . .
C623 C620 C622 107.6(5) . .
C621 C620 C622 106.4(5) . .
C623 C620 C604 108.6(4) . .
C621 C620 C604 111.0(4) . .
C622 C620 C604 111.6(4) . .
C620 C621 H62D 109.5 . .
C620 C621 H62E 109.5 . .
H62D C621 H62E 109.5 . .
C620 C621 H62F 109.5 . .
H62D C621 H62F 109.5 . .
H62E C621 H62F 109.5 . .
C620 C622 H62G 109.5 . .
C620 C622 H62H 109.5 . .
H62G C622 H62H 109.5 . .
C620 C622 H62I 109.5 . .
H62G C622 H62I 109.5 . .
H62H C622 H62I 109.5 . .
C620 C623 H62J 109.5 . .
C620 C623 H62K 109.5 . .
H62J C623 H62K 109.5 . .
C620 C623 H62L 109.5 . .
H62J C623 H62L 109.5 . .
H62K C623 H62L 109.5 . .
C819 B1 C813 112.3(4) . .
C819 B1 C807 113.9(4) . .
C813 B1 C807 104.5(4) . .
C819 B1 C801 104.8(4) . .
C813 B1 C801 114.1(4) . .
C807 B1 C801 107.4(4) . .
C806 C801 C802 114.8(5) . .
C806 C801 B1 126.8(4) . .
C802 C801 B1 118.3(5) . .
C803 C802 C801 122.3(6) . .
C803 C802 H80D 118.9 . .
C801 C802 H80D 118.9 . .
C804 C803 C802 121.6(6) . .
C804 C803 H80C 119.2 . .
C802 C803 H80C 119.2 . .
C803 C804 C805 117.8(5) . .
C803 C804 H80G 121.1 . .
C805 C804 H80G 121.1 . .
C806 C805 C804 120.1(6) . .
C806 C805 H80E 120.0 . .
C804 C805 H80E 120.0 . .
C801 C806 C805 123.3(5) . .
C801 C806 H80B 118.3 . .
C805 C806 H80B 118.3 . .
C812 C807 C808 115.3(5) . .
C812 C807 B1 124.1(4) . .
C808 C807 B1 120.4(4) . .
C809 C808 C807 122.7(5) . .
C809 C808 H80A 118.7 . .
C807 C808 H80A 118.7 . .
C810 C809 C808 120.7(5) . .
C810 C809 H80F 119.7 . .
C808 C809 H80F 119.7 . .
C809 C810 C811 118.5(5) . .
C809 C810 H81E 120.8 . .
C811 C810 H81E 120.8 . .
C810 C811 C812 120.5(5) . .
C810 C811 H81D 119.8 . .
C812 C811 H81D 119.8 . .
C807 C812 C811 122.4(5) . .
C807 C812 H81C 118.8 . .
C811 C812 H81C 118.8 . .
C814 C813 C818 115.1(5) . .
C814 C813 B1 122.4(4) . .
C818 C813 B1 122.3(5) . .
C813 C814 C815 122.5(5) . .
C813 C814 H81A 118.7 . .
C815 C814 H81A 118.7 . .
C816 C815 C814 120.6(6) . .
C816 C815 H81H 119.7 . .
C814 C815 H81H 119.7 . .
C817 C816 C815 118.6(5) . .
C817 C816 H81G 120.7 . .
C815 C816 H81G 120.7 . .
C816 C817 C818 120.7(5) . .
C816 C817 H81F 119.7 . .
C818 C817 H81F 119.7 . .
C813 C818 C817 122.5(5) . .
C813 C818 H81B 118.7 . .
C817 C818 H81B 118.7 . .
C820 C819 C824 114.6(5) . .
C820 C819 B1 122.5(4) . .
C824 C819 B1 122.6(4) . .
C821 C820 C819 124.0(5) . .
C821 C820 H82A 118.0 . .
C819 C820 H82A 118.0 . .
C820 C821 C822 119.8(5) . .
C820 C821 H82D 120.1 . .
C822 C821 H82D 120.1 . .
C823 C822 C821 118.2(5) . .
C823 C822 H82E 120.9 . .
C821 C822 H82E 120.9 . .
C822 C823 C824 121.1(5) . .
C822 C823 H82C 119.4 . .
C824 C823 H82C 119.4 . .
C823 C824 C819 122.2(5) . .
C823 C824 H82B 118.9 . .
C819 C824 H82B 118.9 . .
C825 B2 C837 115.1(4) . .
C825 B2 C843 106.1(4) . .
C837 B2 C843 109.1(4) . .
C825 B2 C831 110.4(4) . .
C837 B2 C831 104.4(4) . .
C843 B2 C831 111.8(4) . .
C826 C825 C830 114.8(5) . .
C826 C825 B2 126.2(5) . .
C830 C825 B2 118.9(4) . .
C827 C826 C825 122.8(5) . .
C827 C826 H82F 118.6 . .
C825 C826 H82F 118.6 . .
C826 C827 C828 120.9(5) . .
C826 C827 H82G 119.5 . .
C828 C827 H82G 119.5 . .
C829 C828 C827 118.1(5) . .
C829 C828 H82I 121.0 . .
C827 C828 H82I 121.0 . .
C828 C829 C830 120.7(6) . .
C828 C829 H82H 119.6 . .
C830 C829 H82H 119.6 . .
C829 C830 C825 122.7(5) . .
C829 C830 H83D 118.7 . .
C825 C830 H83D 118.7 . .
C836 C831 C832 115.0(4) . .
C836 C831 B2 121.1(4) . .
C832 C831 B2 123.7(4) . .
C833 C832 C831 121.6(5) . .
C833 C832 H83B 119.2 . .
C831 C832 H83B 119.2 . .
C834 C833 C832 121.2(5) . .
C834 C833 H83H 119.4 . .
C832 C833 H83H 119.4 . .
C833 C834 C835 118.8(5) . .
C833 C834 H83F 120.6 . .
C835 C834 H83F 120.6 . .
C834 C835 C836 119.9(5) . .
C834 C835 H83G 120.1 . .
C836 C835 H83G 120.1 . .
C835 C836 C831 123.4(5) . .
C835 C836 H83A 118.3 . .
C831 C836 H83A 118.3 . .
C838 C837 C842 114.9(5) . .
C838 C837 B2 122.4(5) . .
C842 C837 B2 122.4(4) . .
C839 C838 C837 122.9(5) . .
C839 C838 H83C 118.5 . .
C837 C838 H83C 118.5 . .
C840 C839 C838 119.9(6) . .
C840 C839 H83E 120.0 . .
C838 C839 H83E 120.0 . .
C841 C840 C839 118.7(5) . .
C841 C840 H84E 120.6 . .
C839 C840 H84E 120.6 . .
C840 C841 C842 121.7(6) . .
C840 C841 H84G 119.1 . .
C842 C841 H84G 119.1 . .
C841 C842 C837 121.8(5) . .
C841 C842 H84C 119.1 . .
C837 C842 H84C 119.1 . .
C844 C843 C848 114.7(5) . .
C844 C843 B2 126.2(4) . .
C848 C843 B2 119.1(4) . .
C843 C844 C845 123.5(5) . .
C843 C844 H84A 118.2 . .
C845 C844 H84A 118.2 . .
C846 C845 C844 119.3(5) . .
C846 C845 H84F 120.3 . .
C844 C845 H84F 120.3 . .
C847 C846 C845 119.0(5) . .
C847 C846 H84D 120.5 . .
C845 C846 H84D 120.5 . .
C846 C847 C848 120.5(5) . .
C846 C847 H84H 119.8 . .
C848 C847 H84H 119.8 . .
C847 C848 C843 122.9(5) . .
C847 C848 H84B 118.5 . .
C843 C848 H84B 118.5 . .
C849 B3 C867 104.0(5) . .
C849 B3 C861 113.7(4) . .
C867 B3 C861 113.0(5) . .
C849 B3 C855 110.6(5) . .
C867 B3 C855 113.9(5) . .
C861 B3 C855 101.9(5) . .
C850 C849 C854 114.1(6) . .
C850 C849 B3 122.8(5) . .
C854 C849 B3 122.7(5) . .
C851 C850 C849 123.2(6) . .
C851 C850 H85D 118.4 . .
C849 C850 H85D 118.4 . .
C850 C851 C852 120.7(7) . .
C850 C851 H85I 119.7 . .
C852 C851 H85I 119.7 . .
C853 C852 C851 118.2(7) . .
C853 C852 H85H 120.9 . .
C851 C852 H85H 120.9 . .
C852 C853 C854 120.5(7) . .
C852 C853 H85G 119.7 . .
C854 C853 H85G 119.7 . .
C853 C854 C849 123.2(7) . .
C853 C854 H85A 118.4 . .
C849 C854 H85A 118.4 . .
C860 C855 C856 113.2(6) . .
C860 C855 B3 125.8(6) . .
C856 C855 B3 120.6(5) . .
C857 C856 C855 123.8(6) . .
C857 C856 H85B 118.1 . .
C855 C856 H85B 118.1 . .
C858 C857 C856 119.7(7) . .
C858 C857 H85E 120.1 . .
C856 C857 H85E 120.1 . .
C857 C858 C859 120.0(7) . .
C857 C858 H85C 120.0 . .
C859 C858 H85C 120.0 . .
C860 C859 C858 119.2(7) . .
C860 C859 H85F 120.4 . .
C858 C859 H85F 120.4 . .
C859 C860 C855 124.1(7) . .
C859 C860 H86D 118.0 . .
C855 C860 H86D 118.0 . .
C866 C861 C862 115.0(5) . .
C866 C861 B3 121.4(5) . .
C862 C861 B3 123.0(5) . .
C863 C862 C861 121.5(6) . .
C863 C862 H86E 119.2 . .
C861 C862 H86E 119.2 . .
C864 C863 C862 120.8(6) . .
C864 C863 H86G 119.6 . .
C862 C863 H86G 119.6 . .
C863 C864 C865 119.5(6) . .
C863 C864 H86F 120.2 . .
C865 C864 H86F 120.2 . .
C864 C865 C866 119.3(6) . .
C864 C865 H86C 120.3 . .
C866 C865 H86C 120.3 . .
C861 C866 C865 123.9(6) . .
C861 C866 H86B 118.1 . .
C865 C866 H86B 118.1 . .
C868 C867 C872 114.2(6) . .
C868 C867 B3 123.6(5) . .
C872 C867 B3 121.8(5) . .
C869 C868 C867 123.8(6) . .
C869 C868 H86I 118.1 . .
C867 C868 H86I 118.1 . .
C868 C869 C870 120.5(6) . .
C868 C869 H86H 119.8 . .
C870 C869 H86H 119.8 . .
C871 C870 C869 117.8(7) . .
C871 C870 H87C 121.1 . .
C869 C870 H87C 121.1 . .
C870 C871 C872 121.0(6) . .
C870 C871 H87B 119.5 . .
C872 C871 H87B 119.5 . .
C871 C872 C867 122.6(6) . .
C871 C872 H87A 118.7 . .
C867 C872 H87A 118.7 . .
C902 C901 H90A 109.5 . .
C902 C901 H90B 109.5 . .
H90A C901 H90B 109.5 . .
C902 C901 H90C 109.5 . .
H90A C901 H90C 109.5 . .
H90B C901 H90C 109.5 . .
N901 C902 C901 178.6(10) . .
C904 C903 H90D 109.5 . .
C904 C903 H90E 109.5 . .
H90D C903 H90E 109.5 . .
C904 C903 H90F 109.5 . .
H90D C903 H90F 109.5 . .
H90E C903 H90F 109.5 . .
N903 C904 C903 179.6(17) . .
C906 C905 H90G 109.5 . .
C906 C905 H90H 109.5 . .
H90G C905 H90H 109.5 . .
C906 C905 H90I 109.5 . .
H90G C905 H90I 109.5 . .
H90H C905 H90I 109.5 . .
N905 C906 C905 178.2(10) . .
C908 C907 H90J 109.5 . .
C908 C907 H90K 109.5 . .
H90J C907 H90K 109.5 . .
C908 C907 H90L 109.5 . .
H90J C907 H90L 109.5 . .
H90K C907 H90L 109.5 . .
N907 C908 C907 177.8(10) . .
C910 C909 H90M 109.5 . .
C910 C909 H90N 109.5 . .
H90M C909 H90N 109.5 . .
C910 C909 H90O 109.5 . .
H90M C909 H90O 109.5 . .
H90N C909 H90O 109.5 . .
N909 C910 C909 178.8(8) . .
C912 C911 H91A 109.5 . .
C912 C911 H91B 109.5 . .
H91A C911 H91B 109.5 . .
C912 C911 H91C 109.5 . .
H91A C911 H91C 109.5 . .
H91B C911 H91C 109.5 . .
N911 C912 C911 177.9(10) . .
C914 C913 H91D 109.5 . .
C914 C913 H91E 109.5 . .
H91D C913 H91E 109.5 . .
C914 C913 H91F 109.5 . .
H91D C913 H91F 109.5 . .
H91E C913 H91F 109.5 . .
N913 C914 C913 178.8(8) . .
C916 C915 H91G 109.5 . .
C916 C915 H91H 109.5 . .
H91G C915 H91H 109.5 . .
C916 C915 H91I 109.5 . .
H91G C915 H91I 109.5 . .
H91H C915 H91I 109.5 . .
N915 C916 C915 178.7(8) . .
C918 C917 H91J 109.5 . .
C918 C917 H91K 109.5 . .
H91J C917 H91K 109.5 . .
C918 C917 H91L 109.5 . .
H91J C917 H91L 109.5 . .
H91K C917 H91L 109.5 . .
N917 C918 C917 179.5(8) . .
C920 C919 H91M 109.5 . .
C920 C919 H91N 109.5 . .
H91M C919 H91N 109.5 . .
C920 C919 H91O 109.5 . .
H91M C919 H91O 109.5 . .
H91N C919 H91O 109.5 . .
N919 C920 C919 177.9(17) . .
C922 C921 H92A 109.5 . .
C922 C921 H92B 109.5 . .
H92A C921 H92B 109.5 . .
C922 C921 H92C 109.5 . .
H92A C921 H92C 109.5 . .
H92B C921 H92C 109.5 . .
N921 C922 C921 177.7(13) . .
C924 C923 H92D 109.5 . .
C924 C923 H92E 109.5 . .
H92D C923 H92E 109.5 . .
C924 C923 H92F 109.5 . .
H92D C923 H92F 109.5 . .
H92E C923 H92F 109.5 . .
N923 C924 C923 175.9(19) . .
C926 C925 H92G 109.5 . .
C926 C925 H92H 109.5 . .
H92G C925 H92H 109.5 . .
C926 C925 H92I 109.5 . .
H92G C925 H92I 109.5 . .
H92H C925 H92I 109.5 . .
N925 C926 C925 177(2) . .
C928 C927 H92J 109.5 . .
C928 C927 H92K 109.5 . .
H92J C927 H92K 109.5 . .
C928 C927 H92L 109.5 . .
H92J C927 H92L 109.5 . .
H92K C927 H92L 109.5 . .
N927 C928 C927 170(3) . .
C930 C929 H92M 109.5 . .
C930 C929 H92N 109.5 . .
H92M C929 H92N 109.5 . .
C930 C929 H92O 109.5 . .
H92M C929 H92O 109.5 . .
H92N C929 H92O 109.5 . .
N929 C930 C929 179.6(9) . .
C932 C931 H93C 109.5 . .
C932 C931 H93D 109.5 . .
H93C C931 H93D 109.5 . .
C932 C931 H93E 109.5 . .
H93C C931 H93E 109.5 . .
H93D C931 H93E 109.5 . .
N931 C932 C931 177.7(11) . .
C936 C935 H93A 109.5 . .
C936 C935 H93B 109.5 . .
H93A C935 H93B 109.5 . .
C936 C935 H93I 109.5 . .
H93A C935 H93I 109.5 . .
H93B C935 H93I 109.5 . .
N935 C936 C935 154(5) . .

loop_
_geom_bond_atom_site_label_1
_geom_bond_atom_site_label_2
_geom_bond_distance
_geom_bond_site_symmetry_2
Mn1 O12 1.863(3) .
Mn1 O11 1.885(3) .
Mn1 N11 1.952(3) .
Mn1 N12 1.979(4) .
Mn1 N81 2.137(4) .
Mn1 Cr1 5.2319(7) .
Mn1 Mn2 6.6334(9) .
Mn1 Mn3 6.7329(10) .
Mn3 O32 1.870(3) .
Mn3 O31 1.901(3) .
Mn3 N31 1.965(4) .
Mn3 N32 1.988(3) .
Mn3 N83 2.232(4) .
Mn3 O33 2.430(3) .
Mn3 Cr1 5.3658(7) .
Mn3 Mn2 6.7344(9) .
Mn2 O22 1.860(3) .
Mn2 O21 1.887(3) .
Mn2 N21 1.962(3) .
Mn2 N22 1.981(4) .
Mn2 N82 2.197(4) .
Mn2 N933 2.629(5) .
Mn2 Cr1 5.3420(7) .
Cr1 C82 2.066(4) .
Cr1 C82 2.066(4) 2_755
Cr1 C81 2.068(5) 2_755
Cr1 C81 2.068(5) .
Cr1 C83 2.084(5) 2_755
Cr1 C83 2.084(5) .
O11 C1 1.308(5) .
O12 C101 1.316(5) .
O21 C3 1.316(5) .
O22 C201 1.307(5) .
O31 C5 1.295(5) .
O32 C301 1.321(5) .
N11 C11 1.311(5) .
N11 C13 1.468(5) .
N12 C17 1.289(6) .
N12 C14 1.510(5) .
N21 C21 1.304(5) .
N21 C23 1.478(5) .
N22 C27 1.293(6) .
N22 C24 1.488(6) .
N31 C31 1.298(5) .
N31 C33 1.473(5) .
N32 C37 1.282(6) .
N32 C34 1.496(6) .
C1 C2 1.420(6) .
C1 C6 1.434(6) .
C2 C3 1.420(6) .
C2 C11 1.454(6) .
C3 C4 1.422(6) .
C4 C5 1.434(6) .
C4 C21 1.447(6) .
C5 C6 1.419(6) .
C6 C31 1.457(6) .
C11 C12 1.508(6) .
C12 H12A 0.9800 .
C12 H12B 0.9800 .
C12 H12C 0.9800 .
C13 C14 1.516(6) .
C13 H13B 0.9900 .
C13 H13C 0.9900 .
C14 C16 1.531(7) .
C14 C15 1.533(7) .
C15 H15E 0.9800 .
C15 H15F 0.9800 .
C15 H15K 0.9800 .
C16 H16E 0.9800 .
C16 H16F 0.9800 .
C16 H16G 0.9800 .
C17 C102 1.432(6) .
C17 H17K 0.9500 .
C21 C22 1.513(6) .
C22 H22A 0.9800 .
C22 H22B 0.9800 .
C22 H22C 0.9800 .
C23 C24 1.516(7) .
C23 H23I 0.9900 .
C23 H23J 0.9900 .
C24 C25 1.546(6) .
C24 C26 1.546(6) .
C25 H25I 0.9800 .
C25 H25J 0.9800 .
C25 H25K 0.9800 .
C26 H26E 0.9800 .
C26 H26F 0.9800 .
C26 H26G 0.9800 .
C27 C202 1.433(6) .
C27 H27B 0.9500 .
C31 C32 1.514(6) .
C32 H32A 0.9800 .
C32 H32B 0.9800 .
C32 H32C 0.9800 .
C33 C34 1.540(6) .
C33 H33A 0.9900 .
C33 H33B 0.9900 .
C34 C35 1.521(7) .
C34 C36 1.528(6) .
C35 H35A 0.9800 .
C35 H35B 0.9800 .
C35 H35C 0.9800 .
C36 H36A 0.9800 .
C36 H36B 0.9800 .
C36 H36C 0.9800 .
C37 C302 1.432(6) .
C37 H37A 0.9500 .
C81 N81 1.151(6) .
C82 N82 1.160(5) .
C83 N83 1.140(6) .
C101 C102 1.420(6) .
C101 C106 1.431(6) .
C102 C103 1.401(6) .
C103 C104 1.384(7) .
C103 H10F 0.9500 .
C104 C105 1.408(7) .
C104 C120 1.545(6) .
C105 C106 1.379(6) .
C105 H10E 0.9500 .
C106 C110 1.544(6) .
C110 C112 1.523(7) .
C110 C111 1.542(6) .
C110 C113 1.544(7) .
C111 H11B 0.9800 .
C111 H11C 0.9800 .
C111 H11D 0.9800 .
C112 H12F 0.9800 .
C112 H12G 0.9800 .
C112 H12H 0.9800 .
C113 H12I 0.9800 .
C113 H12J 0.9800 .
C113 H12K 0.9800 .
C120 C121 1.471(9) .
C120 C123 1.488(9) .
C120 C122 1.545(9) .
C121 H12L 0.9800 .
C121 H12M 0.9800 .
C121 H12N 0.9800 .
C122 H12R 0.9800 .
C122 H12S 0.9800 .
C122 H12T 0.9800 .
C123 H12O 0.9800 .
C123 H12P 0.9800 .
C123 H12Q 0.9800 .
C201 C202 1.417(6) .
C201 C206 1.431(6) .
C202 C203 1.405(6) .
C203 C204 1.381(7) .
C203 H20D 0.9500 .
C204 C205 1.405(7) .
C204 C220 1.539(7) .
C205 C206 1.374(6) .
C205 H20C 0.9500 .
C206 C210 1.534(7) .
C210 C212 1.542(7) .
C210 C213 1.544(7) .
C210 C211 1.544(7) .
C211 H21U 0.9800 .
C211 H21V 0.9800 .
C211 H21W 0.9800 .
C212 H21I 0.9800 .
C212 H21J 0.9800 .
C212 H21K 0.9800 .
C213 H21F 0.9800 .
C213 H21G 0.9800 .
C213 H21H 0.9800 .
C220 C221 1.510(8) .
C220 C223 1.523(9) .
C220 C222 1.539(8) .
C221 H22G 0.9800 .
C221 H22H 0.9800 .
C221 H22I 0.9800 .
C222 H22M 0.9800 .
C222 H22N 0.9800 .
C222 H22O 0.9800 .
C223 H22P 0.9800 .
C223 H22Q 0.9800 .
C223 H22R 0.9800 .
C301 C306 1.419(6) .
C301 C302 1.423(6) .
C302 C303 1.409(6) .
C303 C304 1.363(6) .
C303 H30B 0.9500 .
C304 C305 1.412(6) .
C304 C320 1.539(6) .
C305 C306 1.381(6) .
C305 H30A 0.9500 .
C306 C310 1.543(6) .
C310 C311 1.530(7) .
C310 C313 1.541(7) .
C310 C312 1.546(7) .
C311 H31G 0.9800 .
C311 H31H 0.9800 .
C311 H31I 0.9800 .
C312 H31D 0.9800 .
C312 H31E 0.9800 .
C312 H31F 0.9800 .
C313 H31A 0.9800 .
C313 H31B 0.9800 .
C313 H31C 0.9800 .
C320 C322 1.531(7) .
C320 C323 1.533(7) .
C320 C321 1.542(7) .
C321 H32D 0.9800 .
C321 H32E 0.9800 .
C321 H32F 0.9800 .
C322 H32G 0.9800 .
C322 H32H 0.9800 .
C322 H32I 0.9800 .
C323 H32J 0.9800 .
C323 H32K 0.9800 .
C323 H32L 0.9800 .
N933 C934 1.144(7) .
C933 C934 1.467(8) .
C933 H93F 0.9800 .
C933 H93G 0.9800 .
C933 H93H 0.9800 .
Mn4 O42 1.864(3) .
Mn4 O41 1.903(3) .
Mn4 N41 1.967(4) .
Mn4 N42 1.979(4) .
Mn4 N84 2.204(4) .
Mn4 N441 2.547(5) .
Mn4 Cr2 5.3380(7) .
Mn4 Mn6 6.6443(9) .
Mn4 Mn5 6.7606(10) .
Mn5 O52 1.861(3) .
Mn5 O51 1.902(3) .
Mn5 N51 1.964(4) .
Mn5 N52 1.987(4) .
Mn5 N85 2.221(4) .
Mn5 N551 2.541(5) .
Mn5 Cr2 5.3641(7) .
Mn5 Mn6 6.6862(10) .
Mn6 O62 1.849(3) .
Mn6 O61 1.893(3) .
Mn6 N61 1.951(4) .
Mn6 N62 1.975(3) .
Mn6 N86 2.124(4) .
Mn6 Cr2 5.2163(7) .
Cr2 C86 2.061(5) 2_766
Cr2 C86 2.062(5) .
Cr2 C85 2.085(5) 2_766
Cr2 C85 2.085(5) .
Cr2 C84 2.092(5) 2_766
Cr2 C84 2.092(5) .
O41 C71 1.314(5) .
O42 C401 1.321(5) .
O51 C73 1.301(5) .
O52 C501 1.315(6) .
O61 C75 1.317(5) .
O62 C601 1.327(5) .
N41 C41 1.306(6) .
N41 C43 1.470(6) .
N42 C47 1.294(5) .
N42 C44 1.506(6) .
N51 C51 1.296(6) .
N51 C53 1.475(5) .
N52 C57 1.284(6) .
N52 C54 1.506(5) .
N61 C61 1.310(5) .
N61 C63 1.476(5) .
N62 C67 1.300(6) .
N62 C64 1.498(6) .
C41 C76 1.443(6) .
C41 C42 1.521(6) .
C42 H42A 0.9800 .
C42 H42B 0.9800 .
C42 H42C 0.9800 .
C43 C44 1.525(7) .
C43 H43A 0.9900 .
C43 H43B 0.9900 .
C44 C45 1.526(6) .
C44 C46 1.535(7) .
C45 H45A 0.9800 .
C45 H45B 0.9800 .
C45 H45C 0.9800 .
C46 H46A 0.9800 .
C46 H46B 0.9800 .
C46 H46C 0.9800 .
C47 C402 1.436(6) .
C47 H47A 0.9500 .
C51 C72 1.458(6) .
C51 C52 1.524(6) .
C52 H52A 0.9800 .
C52 H52B 0.9800 .
C52 H52C 0.9800 .
C53 C54 1.522(7) .
C53 H53A 0.9900 .
C53 H53B 0.9900 .
C54 C56 1.520(7) .
C54 C55 1.536(7) .
C55 H55A 0.9800 .
C55 H55B 0.9800 .
C55 H55C 0.9800 .
C56 H56A 0.9800 .
C56 H56B 0.9800 .
C56 H56C 0.9800 .
C57 C502 1.446(6) .
C57 H57A 0.9500 .
C61 C74 1.474(6) .
C61 C62 1.506(6) .
C62 H62A 0.9800 .
C62 H62B 0.9800 .
C62 H62C 0.9800 .
C63 C64 1.530(6) .
C63 H63A 0.9900 .
C63 H63B 0.9900 .
C64 C65 1.530(6) .
C64 C66 1.536(6) .
C65 H65A 0.9800 .
C65 H65B 0.9800 .
C65 H65C 0.9800 .
C66 H66A 0.9800 .
C66 H66B 0.9800 .
C66 H66C 0.9800 .
C67 C602 1.423(6) .
C67 H67A 0.9500 .
C71 C72 1.414(6) .
C71 C76 1.417(6) .
C72 C73 1.431(6) .
C73 C74 1.431(6) .
C74 C75 1.407(6) .
C75 C76 1.438(6) .
C84 N84 1.137(6) .
C85 N85 1.146(6) .
C86 N86 1.145(6) .
C401 C402 1.412(6) .
C401 C406 1.427(6) .
C402 C403 1.415(6) .
C403 C404 1.364(6) .
C403 H40B 0.9500 .
C404 C405 1.393(6) .
C404 C420 1.547(6) .
C405 C406 1.395(6) .
C405 H40A 0.9500 .
C406 C410 1.527(6) .
C410 C413 1.527(7) .
C410 C412 1.541(7) .
C410 C411 1.558(6) .
C411 H41A 0.9800 .
C411 H41B 0.9800 .
C411 H41C 0.9800 .
C412 H41D 0.9800 .
C412 H41E 0.9800 .
C412 H41F 0.9800 .
C413 H41G 0.9800 .
C413 H41H 0.9800 .
C413 H41I 0.9800 .
C420 C423 1.522(7) .
C420 C422 1.522(7) .
C420 C421 1.543(7) .
C421 H42J 0.9800 .
C421 H42K 0.9800 .
C421 H42L 0.9800 .
C422 H42D 0.9800 .
C422 H42E 0.9800 .
C422 H42F 0.9800 .
C423 H42G 0.9800 .
C423 H42H 0.9800 .
C423 H42I 0.9800 .
N441 C441 1.121(7) .
C441 C442 1.454(8) .
C442 H44A 0.9800 .
C442 H44B 0.9800 .
C442 H44C 0.9800 .
C501 C502 1.409(6) .
C501 C506 1.429(6) .
C502 C503 1.402(7) .
C503 C504 1.385(7) .
C503 H50B 0.9500 .
C504 C505 1.411(7) .
C504 C520 1.529(7) .
C505 C506 1.383(7) .
C505 H50A 0.9500 .
C506 C510 1.545(7) .
C510 C512 1.526(7) .
C510 C511 1.542(8) .
C510 C513 1.552(7) .
C511 H51G 0.9800 .
C511 H51H 0.9800 .
C511 H51I 0.9800 .
C512 H51A 0.9800 .
C512 H51B 0.9800 .
C512 H51C 0.9800 .
C513 H51D 0.9800 .
C513 H51E 0.9800 .
C513 H51F 0.9800 .
C520 C523 1.489(9) .
C520 C521 1.516(9) .
C520 C522 1.559(9) .
C521 H52D 0.9800 .
C521 H52E 0.9800 .
C521 H52F 0.9800 .
C522 H52G 0.9800 .
C522 H52H 0.9800 .
C522 H52I 0.9800 .
C523 H52J 0.9800 .
C523 H52K 0.9800 .
C523 H52L 0.9800 .
N551 C551 1.128(6) .
C551 C552 1.454(8) .
C552 H55D 0.9800 .
C552 H55E 0.9800 .
C552 H55F 0.9800 .
C601 C606 1.413(6) .
C601 C602 1.426(6) .
C602 C603 1.409(6) .
C603 C604 1.367(7) .
C603 H60A 0.9500 .
C604 C605 1.406(6) .
C604 C620 1.541(6) .
C605 C606 1.388(6) .
C605 H60B 0.9500 .
C606 C610 1.544(6) .
C610 C613 1.517(7) .
C610 C612 1.535(7) .
C610 C611 1.547(7) .
C611 H61A 0.9800 .
C611 H61B 0.9800 .
C611 H61C 0.9800 .
C612 H61D 0.9800 .
C612 H61E 0.9800 .
C612 H61F 0.9800 .
C613 H61G 0.9800 .
C613 H61H 0.9800 .
C613 H61I 0.9800 .
C620 C623 1.499(8) .
C620 C621 1.518(8) .
C620 C622 1.529(8) .
C621 H62D 0.9800 .
C621 H62E 0.9800 .
C621 H62F 0.9800 .
C622 H62G 0.9800 .
C622 H62H 0.9800 .
C622 H62I 0.9800 .
C623 H62J 0.9800 .
C623 H62K 0.9800 .
C623 H62L 0.9800 .
B1 C819 1.649(7) .
B1 C813 1.652(7) .
B1 C807 1.657(7) .
B1 C801 1.659(7) .
C801 C806 1.380(7) .
C801 C802 1.411(7) .
C802 C803 1.374(8) .
C802 H80D 0.9500 .
C803 C804 1.368(9) .
C803 H80C 0.9500 .
C804 C805 1.394(9) .
C804 H80G 0.9500 .
C805 C806 1.387(8) .
C805 H80E 0.9500 .
C806 H80B 0.9500 .
C807 C812 1.388(7) .
C807 C808 1.401(7) .
C808 C809 1.381(7) .
C808 H80A 0.9500 .
C809 C810 1.371(8) .
C809 H80F 0.9500 .
C810 C811 1.380(8) .
C810 H81E 0.9500 .
C811 C812 1.394(7) .
C811 H81D 0.9500 .
C812 H81C 0.9500 .
C813 C814 1.389(7) .
C813 C818 1.393(7) .
C814 C815 1.401(7) .
C814 H81A 0.9500 .
C815 C816 1.370(8) .
C815 H81H 0.9500 .
C816 C817 1.363(9) .
C816 H81G 0.9500 .
C817 C818 1.401(7) .
C817 H81F 0.9500 .
C818 H81B 0.9500 .
C819 C820 1.393(7) .
C819 C824 1.408(7) .
C820 C821 1.372(7) .
C820 H82A 0.9500 .
C821 C822 1.392(8) .
C821 H82D 0.9500 .
C822 C823 1.379(8) .
C822 H82E 0.9500 .
C823 C824 1.383(8) .
C823 H82C 0.9500 .
C824 H82B 0.9500 .
B2 C825 1.630(7) .
B2 C837 1.644(7) .
B2 C843 1.651(7) .
B2 C831 1.655(7) .
C825 C826 1.401(7) .
C825 C830 1.407(7) .
C826 C827 1.380(7) .
C826 H82F 0.9500 .
C827 C828 1.385(8) .
C827 H82G 0.9500 .
C828 C829 1.383(8) .
C828 H82I 0.9500 .
C829 C830 1.385(8) .
C829 H82H 0.9500 .
C830 H83D 0.9500 .
C831 C836 1.398(7) .
C831 C832 1.403(7) .
C832 C833 1.401(7) .
C832 H83B 0.9500 .
C833 C834 1.368(8) .
C833 H83H 0.9500 .
C834 C835 1.380(8) .
C834 H83F 0.9500 .
C835 C836 1.388(7) .
C835 H83G 0.9500 .
C836 H83A 0.9500 .
C837 C838 1.403(7) .
C837 C842 1.412(7) .
C838 C839 1.396(8) .
C838 H83C 0.9500 .
C839 C840 1.379(9) .
C839 H83E 0.9500 .
C840 C841 1.368(9) .
C840 H84E 0.9500 .
C841 C842 1.385(7) .
C841 H84G 0.9500 .
C842 H84C 0.9500 .
C843 C844 1.392(7) .
C843 C848 1.402(7) .
C844 C845 1.394(7) .
C844 H84A 0.9500 .
C845 C846 1.392(8) .
C845 H84F 0.9500 .
C846 C847 1.370(8) .
C846 H84D 0.9500 .
C847 C848 1.388(7) .
C847 H84H 0.9500 .
C848 H84B 0.9500 .
B3 C849 1.636(8) .
B3 C867 1.643(9) .
B3 C861 1.643(8) .
B3 C855 1.657(9) .
C849 C850 1.386(9) .
C849 C854 1.393(8) .
C850 C851 1.368(9) .
C850 H85D 0.9500 .
C851 C852 1.379(10) .
C851 H85I 0.9500 .
C852 C853 1.352(11) .
C852 H85H 0.9500 .
C853 C854 1.382(9) .
C853 H85G 0.9500 .
C854 H85A 0.9500 .
C855 C860 1.390(8) .
C855 C856 1.419(9) .
C856 C857 1.380(9) .
C856 H85B 0.9500 .
C857 C858 1.353(10) .
C857 H85E 0.9500 .
C858 C859 1.385(11) .
C858 H85C 0.9500 .
C859 C860 1.384(9) .
C859 H85F 0.9500 .
C860 H86D 0.9500 .
C861 C866 1.381(7) .
C861 C862 1.412(8) .
C862 C863 1.409(9) .
C862 H86E 0.9500 .
C863 C864 1.352(9) .
C863 H86G 0.9500 .
C864 C865 1.387(9) .
C864 H86F 0.9500 .
C865 C866 1.390(8) .
C865 H86C 0.9500 .
C866 H86B 0.9500 .
C867 C868 1.386(8) .
C867 C872 1.402(8) .
C868 C869 1.365(9) .
C868 H86I 0.9500 .
C869 C870 1.394(9) .
C869 H86H 0.9500 .
C870 C871 1.360(9) .
C870 H87C 0.9500 .
C871 C872 1.387(9) .
C871 H87B 0.9500 .
C872 H87A 0.9500 .
N901 C902 1.149(8) .
C901 C902 1.463(9) .
C901 H90A 0.9800 .
C901 H90B 0.9800 .
C901 H90C 0.9800 .
N903 C904 1.153(9) .
C903 C904 1.420(10) .
C903 H90D 0.9800 .
C903 H90E 0.9800 .
C903 H90F 0.9800 .
N905 C906 1.133(8) .
C905 C906 1.441(9) .
C905 H90G 0.9800 .
C905 H90H 0.9800 .
C905 H90I 0.9800 .
N907 C908 1.150(8) .
C907 C908 1.457(9) .
C907 H90J 0.9800 .
C907 H90K 0.9800 .
C907 H90L 0.9800 .
N909 C910 1.106(8) .
C909 C910 1.444(9) .
C909 H90M 0.9800 .
C909 H90N 0.9800 .
C909 H90O 0.9800 .
N911 C912 1.128(9) .
C911 C912 1.447(10) .
C911 H91A 0.9800 .
C911 H91B 0.9800 .
C911 H91C 0.9800 .
N913 C914 1.124(7) .
C913 C914 1.435(8) .
C913 H91D 0.9800 .
C913 H91E 0.9800 .
C913 H91F 0.9800 .
N915 C916 1.131(6) .
C915 C916 1.436(7) .
C915 H91G 0.9800 .
C915 H91H 0.9800 .
C915 H91I 0.9800 .
N917 C918 1.136(7) .
C917 C918 1.444(8) .
C917 H91J 0.9800 .
C917 H91K 0.9800 .
C917 H91L 0.9800 .
N919 C920 1.150(10) .
C919 C920 1.394(10) .
C919 H91M 0.9800 .
C919 H91N 0.9800 .
C919 H91O 0.9800 .
N921 C922 1.136(10) .
C921 C922 1.449(11) .
C921 H92A 0.9800 .
C921 H92B 0.9800 .
C921 H92C 0.9800 .
N923 C924 1.179(12) .
C923 C924 1.468(11) .
C923 H92D 0.9800 .
C923 H92E 0.9800 .
C923 H92F 0.9800 .
N925 C926 1.159(10) .
C925 C926 1.450(11) .
C925 H92G 0.9800 .
C925 H92H 0.9800 .
C925 H92I 0.9800 .
N927 C928 1.105(13) .
C927 C928 1.397(13) .
C927 H92J 0.9800 .
C927 H92K 0.9800 .
C927 H92L 0.9800 .
N929 C930 1.129(7) .
C929 C930 1.446(8) .
C929 H92M 0.9800 .
C929 H92N 0.9800 .
C929 H92O 0.9800 .
N931 C932 1.125(8) .
C931 C932 1.477(9) .
C931 H93C 0.9800 .
C931 H93D 0.9800 .
C931 H93E 0.9800 .
N935 C936 1.122(14) .
C935 C936 1.433(15) .
C935 H93A 0.9800 .
C935 H93B 0.9800 .
C935 H93I 0.9800 .
